data_1552189
loop_
_publ_author_name
'Palumbo, Chad T.'
'Barluzzi, Luciano'
'Scopelliti, Rosario'
'Zivkovic, Ivica'
'Fabrizio, Alberto'
'Corminboeuf, Cl\'emence'
'Mazzanti, Marinella'

_publ_section_title
;
 Tuning the structure, reactivity and magnetic communication of
 nitride-bridged uranium complexes with the ancillary ligands
;
_journal_name_full 'Chemical Science'
_journal_paper_doi 10.1039/C9SC02149C
_journal_year 2019
_chemical_formula_moiety 'C36 H108 N7 Si12 U2, C16 H36 N'
_chemical_formula_sum 'C52 H144 N8 Si12 U2'
_chemical_formula_weight 1694.88
_space_group_crystal_system monoclinic
_space_group_IT_number 15
_space_group_name_Hall '-I 2ya'
_space_group_name_H-M_alt 'I 1 2/a 1'
_symmetry_space_group_name_Hall '-I 2ya'
_symmetry_space_group_name_H-M 'I 1 2/a 1'
_atom_sites_solution_hydrogens geom
_atom_sites_solution_primary dual
_atom_sites_solution_secondary difmap
_audit_creation_date 2019-02-14
_audit_creation_method
;
Olex2 1.2
(compiled 2018.05.29 svn.r3508 for OlexSys, GUI svn.r5506)
;
_audit_update_record
;
2019-04-30 deposited with the CCDC.    2019-08-07 downloaded from the CCDC.
;
_cell_angle_alpha 90
_cell_angle_beta 107.785(3)
_cell_angle_gamma 90
_cell_formula_units_Z 12
_cell_length_a 27.5312(6)
_cell_length_b 21.7757(6)
_cell_length_c 43.5129(11)
_cell_measurement_reflns_used 17795
_cell_measurement_temperature 140.00(10)
_cell_measurement_theta_max 74.5380
_cell_measurement_theta_min 3.0370
_cell_volume 24839.8(12)
_computing_cell_refinement 'CrysAlisPro 1.171.39.46 (Rigaku OD, 2018)'
_computing_data_collection 'CrysAlisPro 1.171.39.46 (Rigaku OD, 2018)'
_computing_data_reduction 'CrysAlisPro 1.171.39.46 (Rigaku OD, 2018)'
_computing_molecular_graphics 'Olex2 (Dolomanov et al., 2009)'
_computing_publication_material 'Olex2 (Dolomanov et al., 2009)'
_computing_structure_refinement 'ShelXL (Sheldrick, 2015)'
_computing_structure_solution 'ShelXT (Sheldrick, 2015)'
_diffrn_ambient_environment N~2~
_diffrn_ambient_temperature 140.00(10)
_diffrn_detector 'CCD plate'
_diffrn_detector_area_resol_mean 5.2817
_diffrn_detector_type AtlasS2
_diffrn_measured_fraction_theta_full 1.000
_diffrn_measured_fraction_theta_max 0.972
_diffrn_measurement_details
;
List of Runs (angles in degrees, time in seconds):

  # Type    Start    End  Width  t~exp~   \w     \q     \k     \f   Frames
#--------------------------------------------------------------------------
  1  \w    -63.00  30.00   1.00   10.00    --  -40.79  57.00 -30.00   93
  2  \w    -57.00  17.00   1.00   10.00    --  -40.79  38.00  90.00   74
  3  \w   -107.00 -13.00   1.00   10.00    --  -40.79 -57.00  90.00   94
  4  \w   -110.00 -13.00   1.00   10.00    --  -40.79 -57.00-180.00   97
  5  \w     63.00  90.00   1.00   10.00    --   40.79-125.00-180.00   27
  6  \w     76.00 101.00   1.00   10.00    --   40.79 167.00-179.00   25
  7  \w     44.00  89.00   1.00   10.00    --   40.79-125.00  30.00   45
  8  \w     77.00 104.00   1.00   40.00    --  111.85 -94.00-150.00   27
  9  \w     90.00 162.00   1.00   40.00    --  111.85  45.00 120.00   72
 10  \w     56.00 137.00   1.00   40.00    --  111.85 -77.00 -90.00   81
 11  \w     93.00 127.00   1.00   40.00    --  111.85  77.00 -90.00   34
 12  \w     52.00 138.00   1.00   40.00    --  111.85 -30.00 -90.00   86
 13  \w    129.00 157.00   1.00   40.00    --  111.85 167.00-179.00   28
 14  \w     67.00 104.00   1.00   40.00    --  111.85 167.00-179.00   37
 15  \w     96.00 122.00   1.00   40.00    --  111.85-125.00   0.00   26
 16  \w     87.00 113.00   1.00   40.00    --  111.85-125.00 120.00   26
 17  \w     43.00  70.00   1.00   40.00    --  111.85-125.00   0.00   27
 18  \w     41.00 134.00   1.00   40.00    --  111.85 -61.00  30.00   93
 19  \w     40.00 139.00   1.00   40.00    --  111.85 -61.00 150.00   99
 20  \w     39.00 161.00   1.00   40.00    --  111.85 -15.00  90.00  122
 21  \w     75.00 108.00   1.00   40.00    --  111.85 -94.00 120.00   33
;
_diffrn_measurement_device 'four-circle diffractometer'
_diffrn_measurement_device_type 'SuperNova, Dual, Cu at home/near, AtlasS2'
_diffrn_measurement_method '\w scans'
_diffrn_orient_matrix_type 'CrysAlisPro convention (1999,Acta A55,543-557)'
_diffrn_orient_matrix_UB_11 0.0067861000
_diffrn_orient_matrix_UB_12 0.0099362000
_diffrn_orient_matrix_UB_13 0.0361231000
_diffrn_orient_matrix_UB_21 -0.0124280000
_diffrn_orient_matrix_UB_22 0.0687177000
_diffrn_orient_matrix_UB_23 -0.0064906000
_diffrn_orient_matrix_UB_31 -0.0570057000
_diffrn_orient_matrix_UB_32 -0.0137164000
_diffrn_orient_matrix_UB_33 -0.0060036000
_diffrn_radiation_monochromator mirror
_diffrn_radiation_probe x-ray
_diffrn_radiation_type CuK\a
_diffrn_radiation_wavelength 1.54184
_diffrn_reflns_av_R_equivalents 0.0531
_diffrn_reflns_av_unetI/netI 0.0546
_diffrn_reflns_Laue_measured_fraction_full 1.000
_diffrn_reflns_Laue_measured_fraction_max 0.972
_diffrn_reflns_limit_h_max 26
_diffrn_reflns_limit_h_min -34
_diffrn_reflns_limit_k_max 27
_diffrn_reflns_limit_k_min -27
_diffrn_reflns_limit_l_max 53
_diffrn_reflns_limit_l_min -53
_diffrn_reflns_number 87079
_diffrn_reflns_point_group_measured_fraction_full 1.000
_diffrn_reflns_point_group_measured_fraction_max 0.972
_diffrn_reflns_theta_full 67.684
_diffrn_reflns_theta_max 77.047
_diffrn_reflns_theta_min 2.638
_diffrn_source 'micro-focus sealed X-ray tube'
_diffrn_source_type 'SuperNova (Cu) X-ray Source'
_exptl_absorpt_coefficient_mu 12.840
_exptl_absorpt_correction_T_max 0.905
_exptl_absorpt_correction_T_min 0.282
_exptl_absorpt_correction_type gaussian
_exptl_absorpt_process_details
;
CrysAlisPro 1.171.39.46 (Rigaku Oxford Diffraction, 2018).
 Numerical absorption correction based on Gaussian integration over
 a multifaceted crystal model.
 Empirical absorption correction using spherical harmonics 
 as implemented in SCALE3 ABSPACK scaling algorithm
;
_exptl_crystal_colour 'clear light brown'
_exptl_crystal_density_diffrn 1.360
_exptl_crystal_description plate
_exptl_crystal_F_000 10368
_exptl_crystal_size_max 0.148
_exptl_crystal_size_mid 0.061
_exptl_crystal_size_min 0.022
_refine_diff_density_max 1.463
_refine_diff_density_min -2.401
_refine_diff_density_rms 0.137
_refine_ls_extinction_method none
_refine_ls_goodness_of_fit_ref 0.986
_refine_ls_hydrogen_treatment constr
_refine_ls_matrix_type full
_refine_ls_number_parameters 1298
_refine_ls_number_reflns 25540
_refine_ls_number_restraints 666
_refine_ls_restrained_S_all 0.979
_refine_ls_R_factor_all 0.0661
_refine_ls_R_factor_gt 0.0377
_refine_ls_shift/su_max 0.007
_refine_ls_shift/su_mean 0.000
_refine_ls_structure_factor_coef Fsqd
_refine_ls_weighting_details 'w=1/[\s^2^(Fo^2^)+(0.0450P)^2^] where P=(Fo^2^+2Fc^2^)/3'
_refine_ls_weighting_scheme calc
_refine_ls_wR_factor_gt 0.0829
_refine_ls_wR_factor_ref 0.0945
_reflns_Friedel_coverage 0.000
_reflns_number_gt 18125
_reflns_number_total 25540
_reflns_threshold_expression 'I > 2\s(I)'
_cod_data_source_file c9sc02149c2.cif
_cod_data_source_block ctp088
_cod_depositor_comments
;
The following automatic conversions were performed:

'_exptl_absorpt_correction_type' value 'Gaussian' changed to
'gaussian' according to
/home/data/users/saulius/crontab/automatic-downloads/rss-feeds/RSC/lib/dictionaries/cif_core.dic
dictionary named 'cif_core.dic' version 2.4.2 from 2011-04-26.

Automatic conversion script
Id: cif_fix_values 4973 2017-02-22 13:04:09Z antanas 
;
_cod_original_cell_volume 24839.8(11)
_cod_database_code 1552189
_shelx_shelxl_version_number 2018/3
_audit_contact_author 'Farzaneh Fadaei Tirani'
_chemical_oxdiff_formula 'C52 H144 N8 Si12 U2'
_shelx_space_group_comment
;
The symmetry employed for this shelxl refinement is uniquely defined
by the following loop, which should always be used as a source of
symmetry information in preference to the above space-group names.
They are only intended as comments.
;
_reflns_odcompleteness_completeness 99.97
_reflns_odcompleteness_iscentric 1
_reflns_odcompleteness_theta 68.13
_olex2_refinement_description
;
1. Fixed Uiso
 At 1.2 times of:
  All C(H,H) groups
 At 1.5 times of:
  All C(H,H,H) groups
2. Restrained distances
 N12A-C113 = N12A-C101 = C105-C106 = C109-C110
 1.519 with sigma of 0.02
 N12A-C114 = N12A-C102
 2.562 with sigma of 0.04
 N12A-C105 = N12A-C109 = C113-C114 = C101-C102
 1.517 with sigma of 0.02
 N12A-C106 = N12A-C110
 2.591 with sigma of 0.04
 C113-C115 = C101-C103
 2.483 with sigma of 0.04
 C105-C107 = C109-C111
 2.479 with sigma of 0.04
 C114-C115 = C102-C103
 1.525 with sigma of 0.02
 C114-C116 = C102-C104
 2.527 with sigma of 0.04
 C106-C107 = C110-C111
 1.526 with sigma of 0.02
 C106-C108 = C110-C112
 2.531 with sigma of 0.04
 C115-C116 = C103-C104
 1.49 with sigma of 0.02
 C107-C108 = C111-C112
 1.493 with sigma of 0.02
 N13-C133 = N13-C121 = C125-C126 = C129-C130
 1.519 with sigma of 0.02
 N13-C134 = N13-C122
 2.562 with sigma of 0.04
 N13-C125 = N13-C129 = C133-C134 = C121-C122
 1.517 with sigma of 0.02
 N13-C126 = N13-C130
 2.591 with sigma of 0.04
 C133-C135 = C121-C123
 2.483 with sigma of 0.04
 C125-C127 = C129-C131
 2.479 with sigma of 0.04
 C134-C135 = C122-C123
 1.525 with sigma of 0.02
 C134-C136 = C122-C124
 2.527 with sigma of 0.04
 C126-C127 = C130-C131
 1.526 with sigma of 0.02
 C126-C128 = C130-C132
 2.531 with sigma of 0.04
 C135-C136 = C123-C124
 1.49 with sigma of 0.02
 C127-C128 = C131-C132
 1.493 with sigma of 0.02
 C7-C15 = C9-C17
 2.483 with sigma of 0.04
 C8-C16 = C10-C18
 2.479 with sigma of 0.04
 C11-C15 = C13-C17
 1.525 with sigma of 0.02
 C11-C19 = C13-C1B
 2.527 with sigma of 0.04
 C12-C16 = C14-C18
 1.526 with sigma of 0.02
 C12-C1A = C14-C1C
 2.531 with sigma of 0.04
 C15-C19 = C17-C1B
 1.49 with sigma of 0.02
 C16-C1A = C18-C1C
 1.493 with sigma of 0.02
 N12B-C7 = N12B-C9 = C8-C12 = C10-C14
 1.519 with sigma of 0.02
 N12B-C11 = N12B-C13
 2.562 with sigma of 0.04
 N12B-C8 = N12B-C10 = C7-C11 = C9-C13
 1.517 with sigma of 0.02
 N12B-C12 = N12B-C14
 2.591 with sigma of 0.04
3. Uiso/Uaniso restraints and constraints
N13 \\sim C121 \\sim C122 \\sim C123 \\sim C124 \\sim C125 \\sim C126 \\sim
C127 \\sim C128 \\sim C129 \\sim C130 \\sim C131 \\sim C132 \\sim C133 \\sim
C134 \\sim C135 \\sim C136: within 2A with sigma of 0.005 and sigma for
terminal atoms of 0.01
N12A \\sim C101 \\sim C102 \\sim C103 \\sim C104 \\sim C105 \\sim C106 \\sim
C107 \\sim C108 \\sim C109 \\sim C110 \\sim C111 \\sim C112 \\sim C113 \\sim
C114 \\sim C115 \\sim C116 \\sim N12B \\sim C1A \\sim C1B \\sim C1C \\sim C7
\\sim C8 \\sim C9 \\sim C10 \\sim C11 \\sim C12 \\sim C13 \\sim C14 \\sim C15
\\sim C16 \\sim C17 \\sim C18 \\sim C19: within 2A with sigma of 0.005 and
sigma for terminal atoms of 0.01
4. Others
 Sof(N12B)=Sof(C1A)=Sof(H1AA)=Sof(H1AB)=Sof(H1AC)=Sof(C1B)=Sof(H1BA)=Sof(H1BB)=
 Sof(H1BC)=Sof(C1C)=Sof(H1CA)=Sof(H1CB)=Sof(H1CC)=Sof(C7)=Sof(H7A)=Sof(H7B)=
 Sof(C8)=Sof(H8A)=Sof(H8B)=Sof(C9)=Sof(H9A)=Sof(H9B)=Sof(C10)=Sof(H10U)=
 Sof(H10V)=Sof(C11)=Sof(H11Q)=Sof(H11R)=Sof(C12)=Sof(H12A)=Sof(H12B)=Sof(C13)=
 Sof(H13A)=Sof(H13B)=Sof(C14)=Sof(H14A)=Sof(H14B)=Sof(C15)=Sof(H15A)=Sof(H15B)=
 Sof(C16)=Sof(H16A)=Sof(H16B)=Sof(C17)=Sof(H17A)=Sof(H17B)=Sof(C18)=Sof(H18A)=
 Sof(H18B)=Sof(C19)=Sof(H19A)=Sof(H19B)=Sof(H19C)=1-FVAR(1)
 Sof(N12A)=Sof(C101)=Sof(H10A)=Sof(H10B)=Sof(C102)=Sof(H10C)=Sof(H10D)=
 Sof(C103)=Sof(H10E)=Sof(H10F)=Sof(C104)=Sof(H10G)=Sof(H10H)=Sof(H10I)=
 Sof(C105)=Sof(H10J)=Sof(H10K)=Sof(C106)=Sof(H10L)=Sof(H10M)=Sof(C107)=
 Sof(H10N)=Sof(H10O)=Sof(C108)=Sof(H10P)=Sof(H10Q)=Sof(H10R)=Sof(C109)=
 Sof(H10S)=Sof(H10T)=Sof(C110)=Sof(H11A)=Sof(H11B)=Sof(C111)=Sof(H11C)=
 Sof(H11D)=Sof(C112)=Sof(H11E)=Sof(H11F)=Sof(H11G)=Sof(C113)=Sof(H11H)=
 Sof(H11I)=Sof(C114)=Sof(H11J)=Sof(H11K)=Sof(C115)=Sof(H11L)=Sof(H11M)=
 Sof(C116)=Sof(H11N)=Sof(H11O)=Sof(H11P)=FVAR(1)
 Fixed Sof: N13(0.5) C121(0.5) H12C(0.5) H12D(0.5) C122(0.5) H12E(0.5)
 H12F(0.5) C123(0.5) H12G(0.5) H12H(0.5) C124(0.5) H12I(0.5) H12J(0.5)
 H12K(0.5) C125(0.5) H12L(0.5) H12M(0.5) C126(0.5) H12N(0.5) H12O(0.5)
 C127(0.5) H12P(0.5) H12Q(0.5) C128(0.5) H12R(0.5) H12S(0.5) H12T(0.5)
 C129(0.5) H12U(0.5) H12V(0.5) C130(0.5) H13C(0.5) H13D(0.5) C131(0.5)
 H13E(0.5) H13F(0.5) C132(0.5) H13G(0.5) H13H(0.5) H13I(0.5) C133(0.5)
 H13J(0.5) H13K(0.5) C134(0.5) H13L(0.5) H13M(0.5) C135(0.5) H13N(0.5)
 H13O(0.5) C136(0.5) H13P(0.5) H13Q(0.5) H13R(0.5)
5.a Secondary CH2 refined with riding coordinates:
 C101(H10A,H10B), C102(H10C,H10D), C103(H10E,H10F), C105(H10J,H10K), C106(H10L,
 H10M), C107(H10N,H10O), C109(H10S,H10T), C110(H11A,H11B), C111(H11C,H11D),
 C113(H11H,H11I), C114(H11J,H11K), C115(H11L,H11M), C7(H7A,H7B), C8(H8A,H8B),
 C9(H9A,H9B), C10(H10U,H10V), C11(H11Q,H11R), C12(H12A,H12B), C13(H13A,H13B),
 C14(H14A,H14B), C15(H15A,H15B), C16(H16A,H16B), C17(H17A,H17B), C18(H18A,H18B),
  C121(H12C,H12D), C122(H12E,H12F), C123(H12G,H12H), C125(H12L,H12M), C126(H12N,
 H12O), C127(H12P,H12Q), C129(H12U,H12V), C130(H13C,H13D), C131(H13E,H13F),
 C133(H13J,H13K), C134(H13L,H13M), C135(H13N,H13O)
5.b Idealised Me refined as rotating group:
 C1(H1A,H1B,H1C), C2(H2A,H2B,H2C), C3(H3A,H3B,H3C), C4(H4A,H4B,H4C), C5(H5A,
 H5B,H5C), C6(H6A,H6B,H6C), C21(H21A,H21B,H21C), C22(H22A,H22B,H22C), C23(H23A,
 H23B,H23C), C24(H24A,H24B,H24C), C25(H25A,H25B,H25C), C26(H26A,H26B,H26C),
 C31(H31A,H31B,H31C), C32(H32A,H32B,H32C), C33(H33A,H33B,H33C), C34(H34A,H34B,
 H34C), C35(H35A,H35B,H35C), C36(H36A,H36B,H36C), C41(H41A,H41B,H41C), C42(H42A,
 H42B,H42C), C43(H43A,H43B,H43C), C44(H44A,H44B,H44C), C45(H45A,H45B,H45C),
 C46(H46A,H46B,H46C), C51(H51A,H51B,H51C), C52(H52A,H52B,H52C), C53(H53A,H53B,
 H53C), C54(H54A,H54B,H54C), C55(H55A,H55B,H55C), C56(H56A,H56B,H56C), C61(H61A,
 H61B,H61C), C62(H62A,H62B,H62C), C63(H63A,H63B,H63C), C64(H64A,H64B,H64C),
 C65(H65A,H65B,H65C), C66(H66A,H66B,H66C), C71(H71A,H71B,H71C), C72(H72A,H72B,
 H72C), C73(H73A,H73B,H73C), C74(H74A,H74B,H74C), C75(H75A,H75B,H75C), C76(H76A,
 H76B,H76C), C81(H81A,H81B,H81C), C82(H82A,H82B,H82C), C83(H83A,H83B,H83C),
 C84(H84A,H84B,H84C), C85(H85A,H85B,H85C), C86(H86A,H86B,H86C), C91(H91A,H91B,
 H91C), C92(H92A,H92B,H92C), C93(H93A,H93B,H93C), C94(H94A,H94B,H94C), C95(H95A,
 H95B,H95C), C96(H96A,H96B,H96C), C104(H10G,H10H,H10I), C108(H10P,H10Q,H10R),
 C112(H11E,H11F,H11G), C116(H11N,H11O,H11P), C1A(H1AA,H1AB,H1AC), C1B(H1BA,H1BB,
 H1BC), C1C(H1CA,H1CB,H1CC), C19(H19A,H19B,H19C), C124(H12I,H12J,H12K),
 C128(H12R,H12S,H12T), C132(H13G,H13H,H13I), C136(H13P,H13Q,H13R)
;
_olex2_submission_special_instructions 'No special instructions were received'
_oxdiff_exptl_absorpt_empirical_details
;
Empirical correction (ABSPACK) includes:
- Absorption correction using spherical harmonics
- Frame scaling
- Detector area scaling
- B-factor correction
;
_oxdiff_exptl_absorpt_empirical_full_max 3.868
_oxdiff_exptl_absorpt_empirical_full_min 0.314

loop_
_space_group_symop_operation_xyz
'x, y, z'
'-x+1/2, y, -z'
'x+1/2, y+1/2, z+1/2'
'-x+1, y+1/2, -z+1/2'
'-x, -y, -z'
'x-1/2, -y, z'
'-x+1/2, -y+1/2, -z+1/2'
'x, -y+1/2, z+1/2'

loop_
_atom_site_label
_atom_site_type_symbol
_atom_site_fract_x
_atom_site_fract_y
_atom_site_fract_z
_atom_site_U_iso_or_equiv
_atom_site_adp_type
_atom_site_occupancy
_atom_site_site_symmetry_order
_atom_site_calc_flag
_atom_site_refinement_flags_posn
_atom_site_refinement_flags_adp
_atom_site_refinement_flags_occupancy
_atom_site_disorder_assembly
_atom_site_disorder_group
U1 U 0.69816(2) 0.40627(2) 0.84559(2) 0.02074(5) Uani 1 1 d . . . . .
U2 U 0.65279(2) 0.58629(2) 0.82031(2) 0.01882(5) Uani 1 1 d . . . . .
Si1 Si 0.60890(7) 0.33596(8) 0.78057(5) 0.0342(4) Uani 1 1 d . . . . .
Si2 Si 0.61393(7) 0.27303(9) 0.84162(5) 0.0386(4) Uani 1 1 d . . . . .
Si3 Si 0.82322(7) 0.43271(9) 0.84219(6) 0.0424(5) Uani 1 1 d . . . . .
Si4 Si 0.77988(7) 0.31810(9) 0.81010(5) 0.0389(4) Uani 1 1 d . . . . .
Si5 Si 0.67367(8) 0.41361(9) 0.92001(5) 0.0382(4) Uani 1 1 d . . . . .
Si6 Si 0.77519(7) 0.36145(10) 0.92571(5) 0.0380(4) Uani 1 1 d . . . . .
Si7 Si 0.74320(7) 0.65176(9) 0.88752(5) 0.0351(4) Uani 1 1 d . . . . .
Si8 Si 0.74050(6) 0.71454(8) 0.82680(4) 0.0303(4) Uani 1 1 d . . . . .
Si9 Si 0.57278(7) 0.67517(9) 0.85799(5) 0.0368(4) Uani 1 1 d . . . . .
Si10 Si 0.52755(6) 0.56555(8) 0.82035(5) 0.0338(4) Uani 1 1 d . . . . .
Si11 Si 0.57778(7) 0.64309(9) 0.74085(5) 0.0347(4) Uani 1 1 d . . . . .
Si12 Si 0.67337(7) 0.57836(8) 0.74458(4) 0.0340(4) Uani 1 1 d . . . . .
N1 N 0.67466(17) 0.4959(2) 0.83284(12) 0.0262(11) Uani 1 1 d . . . . .
N2 N 0.6358(2) 0.3314(2) 0.82175(13) 0.0311(12) Uani 1 1 d . . . . .
N3 N 0.77180(18) 0.3828(2) 0.83148(13) 0.0314(12) Uani 1 1 d . . . . .
N4 N 0.71829(19) 0.3920(2) 0.90139(13) 0.0281(11) Uani 1 1 d . . . . .
N5 N 0.71642(18) 0.6572(2) 0.84629(13) 0.0273(11) Uani 1 1 d . . . . .
N6 N 0.57955(18) 0.6137(2) 0.83427(13) 0.0296(11) Uani 1 1 d . . . . .
N7 N 0.6323(2) 0.6058(2) 0.76433(13) 0.0309(11) Uani 1 1 d . . . . .
C1 C 0.5376(3) 0.3430(3) 0.7673(2) 0.0474(18) Uani 1 1 d . . . . .
H1A H 0.522771 0.305815 0.773422 0.071 Uiso 1 1 calc GR . . . .
H1B H 0.525069 0.348078 0.743809 0.071 Uiso 1 1 calc GR . . . .
H1C H 0.527799 0.378755 0.777717 0.071 Uiso 1 1 calc GR . . . .
C2 C 0.6360(3) 0.4043(3) 0.76527(18) 0.0450(17) Uani 1 1 d . . . . .
H2A H 0.625780 0.441941 0.773966 0.067 Uiso 1 1 calc GR . . . .
H2B H 0.623175 0.405230 0.741640 0.067 Uiso 1 1 calc GR . . . .
H2C H 0.673344 0.401408 0.772202 0.067 Uiso 1 1 calc GR . . . .
C3 C 0.6216(3) 0.2693(4) 0.75615(19) 0.053(2) Uani 1 1 d . . . . .
H3A H 0.657992 0.258927 0.763746 0.079 Uiso 1 1 calc GR . . . .
H3B H 0.612010 0.280901 0.733313 0.079 Uiso 1 1 calc GR . . . .
H3C H 0.601501 0.233719 0.758760 0.079 Uiso 1 1 calc GR . . . .
C4 C 0.5564(3) 0.2981(4) 0.8531(2) 0.058(2) Uani 1 1 d . . . . .
H4A H 0.566430 0.329613 0.869978 0.088 Uiso 1 1 calc GR . . . .
H4B H 0.542014 0.262727 0.861277 0.088 Uiso 1 1 calc GR . . . .
H4C H 0.530703 0.315012 0.834160 0.088 Uiso 1 1 calc GR . . . .
C5 C 0.6650(3) 0.2442(3) 0.87786(19) 0.0454(18) Uani 1 1 d . . . . .
H5A H 0.692465 0.225681 0.871037 0.068 Uiso 1 1 calc GR . . . .
H5B H 0.650613 0.213408 0.889010 0.068 Uiso 1 1 calc GR . . . .
H5C H 0.678672 0.278565 0.892522 0.068 Uiso 1 1 calc GR . . . .
C6 C 0.5930(3) 0.2005(4) 0.8170(2) 0.064(2) Uani 1 1 d . . . . .
H6A H 0.561997 0.208881 0.799193 0.095 Uiso 1 1 calc GR . . . .
H6B H 0.586125 0.168268 0.830841 0.095 Uiso 1 1 calc GR . . . .
H6C H 0.620155 0.186939 0.808350 0.095 Uiso 1 1 calc GR . . . .
C21 C 0.8066(3) 0.5049(3) 0.8589(2) 0.057(2) Uani 1 1 d . . . . .
H21A H 0.776563 0.523282 0.843311 0.086 Uiso 1 1 calc GR . . . .
H21B H 0.835343 0.533553 0.863163 0.086 Uiso 1 1 calc GR . . . .
H21C H 0.799029 0.496204 0.879050 0.086 Uiso 1 1 calc GR . . . .
C22 C 0.8812(3) 0.4038(4) 0.8738(2) 0.056(2) Uani 1 1 d . . . . .
H22A H 0.871680 0.390013 0.892638 0.085 Uiso 1 1 calc GR . . . .
H22B H 0.906383 0.436860 0.880217 0.085 Uiso 1 1 calc GR . . . .
H22C H 0.895789 0.369335 0.865132 0.085 Uiso 1 1 calc GR . . . .
C23 C 0.8472(3) 0.4547(5) 0.8071(3) 0.074(3) Uani 1 1 d . . . . .
H23A H 0.857372 0.417578 0.797861 0.111 Uiso 1 1 calc GR . . . .
H23B H 0.876589 0.482194 0.814726 0.111 Uiso 1 1 calc GR . . . .
H23C H 0.819938 0.475629 0.790475 0.111 Uiso 1 1 calc GR . . . .
C24 C 0.7435(3) 0.2510(3) 0.81802(19) 0.0452(18) Uani 1 1 d . . . . .
H24A H 0.761602 0.233282 0.839119 0.068 Uiso 1 1 calc GR . . . .
H24B H 0.740299 0.219962 0.801187 0.068 Uiso 1 1 calc GR . . . .
H24C H 0.709456 0.264337 0.817902 0.068 Uiso 1 1 calc GR . . . .
C25 C 0.8467(3) 0.2870(4) 0.8211(2) 0.058(2) Uani 1 1 d . . . . .
H25A H 0.869080 0.317459 0.815725 0.088 Uiso 1 1 calc GR . . . .
H25B H 0.846953 0.249149 0.808942 0.088 Uiso 1 1 calc GR . . . .
H25C H 0.858937 0.278219 0.844256 0.088 Uiso 1 1 calc GR . . . .
C26 C 0.7606(3) 0.3340(4) 0.76556(19) 0.057(2) Uani 1 1 d . . . . .
H26A H 0.723602 0.339708 0.757359 0.085 Uiso 1 1 calc GR . . . .
H26B H 0.770512 0.299213 0.754458 0.085 Uiso 1 1 calc GR . . . .
H26C H 0.777765 0.371267 0.761633 0.085 Uiso 1 1 calc GR . . . .
C31 C 0.6193(3) 0.4534(4) 0.8901(2) 0.058(3) Uani 1 1 d . . . . .
H31A H 0.631247 0.492038 0.883391 0.087 Uiso 1 1 calc GR . . . .
H31B H 0.592419 0.461986 0.899954 0.087 Uiso 1 1 calc GR . . . .
H31C H 0.605587 0.426959 0.871155 0.087 Uiso 1 1 calc GR . . . .
C32 C 0.6440(3) 0.3491(3) 0.93696(19) 0.0473(19) Uani 1 1 d . . . . .
H32A H 0.627647 0.320069 0.919692 0.071 Uiso 1 1 calc GR . . . .
H32B H 0.618407 0.365861 0.946129 0.071 Uiso 1 1 calc GR . . . .
H32C H 0.670511 0.327853 0.953871 0.071 Uiso 1 1 calc GR . . . .
C33 C 0.6992(4) 0.4665(4) 0.9551(2) 0.065(3) Uani 1 1 d . . . . .
H33A H 0.716206 0.442377 0.974452 0.097 Uiso 1 1 calc GR . . . .
H33B H 0.671034 0.489826 0.958783 0.097 Uiso 1 1 calc GR . . . .
H33C H 0.723732 0.494885 0.950576 0.097 Uiso 1 1 calc GR . . . .
C34 C 0.8014(3) 0.3027(4) 0.90369(18) 0.0465(19) Uani 1 1 d . . . . .
H34A H 0.779740 0.266090 0.899870 0.070 Uiso 1 1 calc GR . . . .
H34B H 0.836114 0.291680 0.916688 0.070 Uiso 1 1 calc GR . . . .
H34C H 0.802145 0.319704 0.882974 0.070 Uiso 1 1 calc GR . . . .
C35 C 0.8251(3) 0.4222(4) 0.9423(2) 0.064(2) Uani 1 1 d . . . . .
H35A H 0.828320 0.448088 0.924660 0.095 Uiso 1 1 calc GR . . . .
H35B H 0.857894 0.402450 0.953037 0.095 Uiso 1 1 calc GR . . . .
H35C H 0.814955 0.447512 0.957963 0.095 Uiso 1 1 calc GR . . . .
C36 C 0.7710(3) 0.3196(5) 0.9625(2) 0.065(3) Uani 1 1 d . . . . .
H36A H 0.759681 0.347996 0.976366 0.098 Uiso 1 1 calc GR . . . .
H36B H 0.804590 0.303058 0.974328 0.098 Uiso 1 1 calc GR . . . .
H36C H 0.746462 0.285798 0.955912 0.098 Uiso 1 1 calc GR . . . .
C41 C 0.7194(3) 0.5802(3) 0.90213(19) 0.0489(19) Uani 1 1 d . . . . .
H41A H 0.682035 0.579578 0.894340 0.073 Uiso 1 1 calc GR . . . .
H41B H 0.730970 0.579557 0.925784 0.073 Uiso 1 1 calc GR . . . .
H41C H 0.732756 0.544153 0.893917 0.073 Uiso 1 1 calc GR . . . .
C42 C 0.8150(3) 0.6487(4) 0.9012(2) 0.0481(19) Uani 1 1 d . . . . .
H42A H 0.827323 0.639966 0.924385 0.072 Uiso 1 1 calc GR . . . .
H42B H 0.828531 0.688353 0.896947 0.072 Uiso 1 1 calc GR . . . .
H42C H 0.826381 0.616308 0.889387 0.072 Uiso 1 1 calc GR . . . .
C43 C 0.7277(3) 0.7158(4) 0.91218(19) 0.051(2) Uani 1 1 d . . . . .
H43A H 0.741324 0.754578 0.906866 0.077 Uiso 1 1 calc GR . . . .
H43B H 0.743117 0.706941 0.935197 0.077 Uiso 1 1 calc GR . . . .
H43C H 0.690619 0.719134 0.907303 0.077 Uiso 1 1 calc GR . . . .
C44 C 0.7972(3) 0.6867(3) 0.81517(19) 0.0449(18) Uani 1 1 d . . . . .
H44A H 0.827018 0.684166 0.834477 0.067 Uiso 1 1 calc GR . . . .
H44B H 0.804295 0.715360 0.799729 0.067 Uiso 1 1 calc GR . . . .
H44C H 0.789871 0.645915 0.805267 0.067 Uiso 1 1 calc GR . . . .
C45 C 0.7620(3) 0.7861(3) 0.85157(19) 0.0471(18) Uani 1 1 d . . . . .
H45A H 0.732592 0.805858 0.855630 0.071 Uiso 1 1 calc GR . . . .
H45B H 0.777509 0.814479 0.839780 0.071 Uiso 1 1 calc GR . . . .
H45C H 0.787161 0.775171 0.872172 0.071 Uiso 1 1 calc GR . . . .
C46 C 0.6911(3) 0.7448(3) 0.78981(17) 0.0386(16) Uani 1 1 d . . . . .
H46A H 0.676277 0.710536 0.775384 0.058 Uiso 1 1 calc GR . . . .
H46B H 0.707167 0.773687 0.778608 0.058 Uiso 1 1 calc GR . . . .
H46C H 0.664241 0.765844 0.796166 0.058 Uiso 1 1 calc GR . . . .
C51 C 0.5938(3) 0.6552(4) 0.90223(19) 0.053(2) Uani 1 1 d . . . . .
H51A H 0.571728 0.622868 0.906217 0.080 Uiso 1 1 calc GR . . . .
H51B H 0.591391 0.691771 0.914845 0.080 Uiso 1 1 calc GR . . . .
H51C H 0.629162 0.640735 0.908637 0.080 Uiso 1 1 calc GR . . . .
C52 C 0.6090(3) 0.7445(3) 0.8515(2) 0.0454(19) Uani 1 1 d . . . . .
H52A H 0.643467 0.732287 0.852028 0.068 Uiso 1 1 calc GR . . . .
H52B H 0.610969 0.774610 0.868567 0.068 Uiso 1 1 calc GR . . . .
H52C H 0.591310 0.762794 0.830455 0.068 Uiso 1 1 calc GR . . . .
C53 C 0.5056(3) 0.7048(4) 0.8489(2) 0.053(2) Uani 1 1 d . . . . .
H53A H 0.492945 0.717667 0.826222 0.080 Uiso 1 1 calc GR . . . .
H53B H 0.505179 0.740027 0.862837 0.080 Uiso 1 1 calc GR . . . .
H53C H 0.483613 0.672284 0.852795 0.080 Uiso 1 1 calc GR . . . .
C54 C 0.5026(3) 0.5352(4) 0.8529(2) 0.053(2) Uani 1 1 d . . . . .
H54A H 0.530235 0.514763 0.869478 0.080 Uiso 1 1 calc GR . . . .
H54B H 0.475159 0.505649 0.843642 0.080 Uiso 1 1 calc GR . . . .
H54C H 0.489302 0.569236 0.862729 0.080 Uiso 1 1 calc GR . . . .
C55 C 0.5463(3) 0.4977(3) 0.7999(2) 0.049(2) Uani 1 1 d . . . . .
H55A H 0.563133 0.511937 0.784384 0.073 Uiso 1 1 calc GR . . . .
H55B H 0.515775 0.474050 0.788614 0.073 Uiso 1 1 calc GR . . . .
H55C H 0.569801 0.471538 0.816132 0.073 Uiso 1 1 calc GR . . . .
C56 C 0.4705(2) 0.5991(3) 0.78958(19) 0.0429(17) Uani 1 1 d . . . . .
H56A H 0.456113 0.631897 0.799512 0.064 Uiso 1 1 calc GR . . . .
H56B H 0.444871 0.566956 0.781511 0.064 Uiso 1 1 calc GR . . . .
H56C H 0.480810 0.615912 0.771616 0.064 Uiso 1 1 calc GR . . . .
C61 C 0.5538(3) 0.7013(3) 0.76452(18) 0.0403(16) Uani 1 1 d . . . . .
H61A H 0.554172 0.683500 0.785284 0.060 Uiso 1 1 calc GR . . . .
H61B H 0.518875 0.713105 0.752368 0.060 Uiso 1 1 calc GR . . . .
H61C H 0.575849 0.737605 0.768285 0.060 Uiso 1 1 calc GR . . . .
C62 C 0.5253(3) 0.5872(3) 0.72115(19) 0.0447(17) Uani 1 1 d . . . . .
H62A H 0.534209 0.564754 0.704102 0.067 Uiso 1 1 calc GR . . . .
H62B H 0.493377 0.609676 0.711770 0.067 Uiso 1 1 calc GR . . . .
H62C H 0.521105 0.558140 0.737337 0.067 Uiso 1 1 calc GR . . . .
C63 C 0.5874(3) 0.6902(4) 0.70687(19) 0.053(2) Uani 1 1 d . . . . .
H63A H 0.614280 0.720676 0.715638 0.079 Uiso 1 1 calc GR . . . .
H63B H 0.555531 0.711280 0.695467 0.079 Uiso 1 1 calc GR . . . .
H63C H 0.597405 0.663227 0.691816 0.079 Uiso 1 1 calc GR . . . .
C64 C 0.6408(3) 0.5282(4) 0.70914(19) 0.055(2) Uani 1 1 d . . . . .
H64A H 0.624112 0.493766 0.716398 0.083 Uiso 1 1 calc GR . . . .
H64B H 0.666060 0.512350 0.699456 0.083 Uiso 1 1 calc GR . . . .
H64C H 0.615133 0.552277 0.693076 0.083 Uiso 1 1 calc GR . . . .
C65 C 0.7261(3) 0.5330(3) 0.77270(19) 0.0449(18) Uani 1 1 d . . . . .
H65A H 0.748304 0.560504 0.788771 0.067 Uiso 1 1 calc GR . . . .
H65B H 0.746087 0.512749 0.760419 0.067 Uiso 1 1 calc GR . . . .
H65C H 0.711658 0.501857 0.783644 0.067 Uiso 1 1 calc GR . . . .
C66 C 0.7085(3) 0.6383(4) 0.7281(2) 0.052(2) Uani 1 1 d . . . . .
H66A H 0.683869 0.662538 0.711487 0.078 Uiso 1 1 calc GR . . . .
H66B H 0.732292 0.618006 0.718627 0.078 Uiso 1 1 calc GR . . . .
H66C H 0.727433 0.665435 0.745629 0.078 Uiso 1 1 calc GR . . . .
U3 U 0.48669(2) 0.59009(2) 0.51071(2) 0.02111(5) Uani 1 1 d . . . . .
Si13 Si 0.57609(7) 0.68480(9) 0.57088(5) 0.0389(4) Uani 1 1 d . . . . .
Si14 Si 0.54257(8) 0.57100(9) 0.59456(4) 0.0365(4) Uani 1 1 d . . . . .
Si15 Si 0.38346(7) 0.63609(9) 0.54203(5) 0.0347(4) Uani 1 1 d . . . . .
Si16 Si 0.35449(7) 0.58116(9) 0.47690(5) 0.0393(4) Uani 1 1 d . . . . .
Si17 Si 0.45962(8) 0.71787(10) 0.45343(5) 0.0423(5) Uani 1 1 d . . . . .
Si18 Si 0.55943(7) 0.65612(9) 0.46540(5) 0.0358(4) Uani 1 1 d . . . . .
N8 N 0.500000 0.500000 0.500000 0.0243(14) Uani 1 2 d S T P . .
N9 N 0.53826(19) 0.6190(2) 0.56205(13) 0.0306(11) Uani 1 1 d . . . . .
N10 N 0.40240(18) 0.6047(2) 0.51066(13) 0.0284(11) Uani 1 1 d . . . . .
N11 N 0.5018(2) 0.6613(2) 0.47365(13) 0.0326(12) Uani 1 1 d . . . . .
C71 C 0.5474(3) 0.7509(3) 0.54418(19) 0.051(2) Uani 1 1 d . . . . .
H71A H 0.538639 0.738108 0.521552 0.076 Uiso 1 1 calc GR . . . .
H71B H 0.571952 0.784775 0.548100 0.076 Uiso 1 1 calc GR . . . .
H71C H 0.516461 0.764527 0.548878 0.076 Uiso 1 1 calc GR . . . .
C72 C 0.6413(3) 0.6700(4) 0.5676(2) 0.056(2) Uani 1 1 d . . . . .
H72A H 0.660083 0.708820 0.569723 0.084 Uiso 1 1 calc GR . . . .
H72B H 0.638351 0.651594 0.546522 0.084 Uiso 1 1 calc GR . . . .
H72C H 0.659731 0.641807 0.584752 0.084 Uiso 1 1 calc GR . . . .
C73 C 0.5855(3) 0.7176(4) 0.61238(18) 0.051(2) Uani 1 1 d . . . . .
H73A H 0.605027 0.755820 0.614770 0.076 Uiso 1 1 calc GR . . . .
H73B H 0.604114 0.687958 0.628700 0.076 Uiso 1 1 calc GR . . . .
H73C H 0.552162 0.725947 0.615264 0.076 Uiso 1 1 calc GR . . . .
C74 C 0.5124(3) 0.6006(3) 0.62516(16) 0.0442(17) Uani 1 1 d . . . . .
H74A H 0.527052 0.640720 0.633158 0.066 Uiso 1 1 calc GR . . . .
H74B H 0.518941 0.571682 0.643215 0.066 Uiso 1 1 calc GR . . . .
H74C H 0.475522 0.604873 0.615013 0.066 Uiso 1 1 calc GR . . . .
C75 C 0.6105(3) 0.5513(4) 0.6183(2) 0.060(2) Uani 1 1 d . . . . .
H75A H 0.629962 0.542567 0.603306 0.090 Uiso 1 1 calc GR . . . .
H75B H 0.610683 0.514997 0.631633 0.090 Uiso 1 1 calc GR . . . .
H75C H 0.625978 0.585973 0.632117 0.090 Uiso 1 1 calc GR . . . .
C76 C 0.5080(3) 0.4977(3) 0.58033(18) 0.052(2) Uani 1 1 d . . . . .
H76A H 0.510470 0.471021 0.598895 0.077 Uiso 1 1 calc GR . . . .
H76B H 0.523272 0.476994 0.565533 0.077 Uiso 1 1 calc GR . . . .
H76C H 0.472021 0.506505 0.569087 0.077 Uiso 1 1 calc GR . . . .
C81 C 0.3763(3) 0.5756(4) 0.57153(19) 0.051(2) Uani 1 1 d . . . . .
H81A H 0.369484 0.595599 0.589988 0.076 Uiso 1 1 calc GR . . . .
H81B H 0.407785 0.551616 0.579068 0.076 Uiso 1 1 calc GR . . . .
H81C H 0.347807 0.548384 0.560823 0.076 Uiso 1 1 calc GR . . . .
C82 C 0.4287(3) 0.6969(3) 0.56399(17) 0.0414(17) Uani 1 1 d . . . . .
H82A H 0.420464 0.708546 0.583602 0.062 Uiso 1 1 calc GR . . . .
H82B H 0.425589 0.733001 0.550047 0.062 Uiso 1 1 calc GR . . . .
H82C H 0.463658 0.681214 0.569851 0.062 Uiso 1 1 calc GR . . . .
C83 C 0.3199(3) 0.6759(4) 0.5291(2) 0.052(2) Uani 1 1 d . . . . .
H83A H 0.320304 0.708156 0.513399 0.078 Uiso 1 1 calc GR . . . .
H83B H 0.313242 0.694370 0.547908 0.078 Uiso 1 1 calc GR . . . .
H83C H 0.293110 0.646095 0.519080 0.078 Uiso 1 1 calc GR . . . .
C84 C 0.3071(3) 0.5265(4) 0.4858(3) 0.065(3) Uani 1 1 d . . . . .
H84A H 0.278870 0.519360 0.466001 0.098 Uiso 1 1 calc GR . . . .
H84B H 0.293910 0.544385 0.502279 0.098 Uiso 1 1 calc GR . . . .
H84C H 0.324063 0.487433 0.493603 0.098 Uiso 1 1 calc GR . . . .
C85 C 0.3836(3) 0.5412(4) 0.44867(18) 0.058(2) Uani 1 1 d . . . . .
H85A H 0.357223 0.533367 0.428111 0.087 Uiso 1 1 calc GR . . . .
H85B H 0.398528 0.502149 0.458214 0.087 Uiso 1 1 calc GR . . . .
H85C H 0.410301 0.567217 0.444932 0.087 Uiso 1 1 calc GR . . . .
C86 C 0.3145(3) 0.6438(4) 0.45170(19) 0.051(2) Uani 1 1 d . . . . .
H86A H 0.294455 0.663903 0.463961 0.077 Uiso 1 1 calc GR . . . .
H86B H 0.291389 0.626007 0.431911 0.077 Uiso 1 1 calc GR . . . .
H86C H 0.336719 0.674031 0.446079 0.077 Uiso 1 1 calc GR . . . .
C91 C 0.4213(3) 0.7489(4) 0.47901(19) 0.049(2) Uani 1 1 d . . . . .
H91A H 0.403494 0.715069 0.485846 0.073 Uiso 1 1 calc GR . . . .
H91B H 0.396295 0.778576 0.466462 0.073 Uiso 1 1 calc GR . . . .
H91C H 0.444124 0.769218 0.498074 0.073 Uiso 1 1 calc GR . . . .
C92 C 0.4905(3) 0.7903(4) 0.4440(2) 0.069(3) Uani 1 1 d . . . . .
H92A H 0.463975 0.820347 0.433742 0.103 Uiso 1 1 calc GR . . . .
H92B H 0.510204 0.780461 0.429315 0.103 Uiso 1 1 calc GR . . . .
H92C H 0.513219 0.807577 0.464033 0.103 Uiso 1 1 calc GR . . . .
C93 C 0.4180(3) 0.6908(4) 0.41360(18) 0.055(2) Uani 1 1 d . . . . .
H93A H 0.439070 0.680095 0.399856 0.082 Uiso 1 1 calc GR . . . .
H93B H 0.394069 0.723427 0.403297 0.082 Uiso 1 1 calc GR . . . .
H93C H 0.398907 0.654498 0.416651 0.082 Uiso 1 1 calc GR . . . .
C94 C 0.5950(3) 0.5862(3) 0.48542(19) 0.0448(18) Uani 1 1 d . . . . .
H94A H 0.593207 0.583275 0.507513 0.067 Uiso 1 1 calc GR . . . .
H94B H 0.630773 0.589362 0.485944 0.067 Uiso 1 1 calc GR . . . .
H94C H 0.579680 0.549538 0.473258 0.067 Uiso 1 1 calc GR . . . .
C95 C 0.6056(3) 0.7217(4) 0.4806(2) 0.050(2) Uani 1 1 d . . . . .
H95A H 0.638655 0.711305 0.477815 0.076 Uiso 1 1 calc GR . . . .
H95B H 0.609895 0.728762 0.503499 0.076 Uiso 1 1 calc GR . . . .
H95C H 0.592183 0.758948 0.468286 0.076 Uiso 1 1 calc GR . . . .
C96 C 0.5528(3) 0.6507(3) 0.42120(17) 0.0441(18) Uani 1 1 d . . . . .
H96A H 0.527915 0.618726 0.411245 0.066 Uiso 1 1 calc GR . . . .
H96B H 0.585875 0.640403 0.418500 0.066 Uiso 1 1 calc GR . . . .
H96C H 0.541046 0.690249 0.410794 0.066 Uiso 1 1 calc GR . . . .
N12A N 0.3772(5) 0.4468(5) 0.6837(3) 0.0653(16) Uani 0.656(7) 1 d D U . A 1
C101 C 0.3746(7) 0.4010(6) 0.7095(3) 0.0623(19) Uani 0.656(7) 1 d D U . A 1
H10A H 0.391611 0.362732 0.706039 0.075 Uiso 0.656(7) 1 calc R . . A 1
H10B H 0.338255 0.391042 0.706161 0.075 Uiso 0.656(7) 1 calc R . . A 1
C102 C 0.3987(7) 0.4211(7) 0.7452(3) 0.062(2) Uani 0.656(7) 1 d D U . A 1
H10C H 0.434984 0.432051 0.749254 0.075 Uiso 0.656(7) 1 calc R . . A 1
H10D H 0.380542 0.457413 0.749947 0.075 Uiso 0.656(7) 1 calc R . . A 1
C103 C 0.3941(8) 0.3673(7) 0.7668(4) 0.061(2) Uani 0.656(7) 1 d D U . A 1
H10E H 0.357548 0.358173 0.763091 0.073 Uiso 0.656(7) 1 calc R . . A 1
H10F H 0.409939 0.330502 0.760464 0.073 Uiso 0.656(7) 1 calc R . . A 1
C104 C 0.4191(7) 0.3794(7) 0.8022(4) 0.065(3) Uani 0.656(7) 1 d D U . A 1
H10G H 0.455100 0.389679 0.806008 0.098 Uiso 0.656(7) 1 calc GR . . A 1
H10H H 0.416492 0.342704 0.814640 0.098 Uiso 0.656(7) 1 calc GR . . A 1
H10I H 0.401876 0.413848 0.809069 0.098 Uiso 0.656(7) 1 calc GR . . A 1
C105 C 0.4324(5) 0.4602(7) 0.6847(4) 0.0623(19) Uani 0.656(7) 1 d D U . A 1
H10J H 0.432347 0.494260 0.669608 0.075 Uiso 0.656(7) 1 calc R . . A 1
H10K H 0.451753 0.474243 0.706706 0.075 Uiso 0.656(7) 1 calc R . . A 1
C106 C 0.4602(9) 0.4050(10) 0.6759(9) 0.063(2) Uani 0.656(7) 1 d D U . A 1
H10L H 0.459534 0.369915 0.690274 0.076 Uiso 0.656(7) 1 calc R . . A 1
H10M H 0.442857 0.392258 0.653372 0.076 Uiso 0.656(7) 1 calc R . . A 1
C107 C 0.5154(8) 0.4230(9) 0.6796(6) 0.064(2) Uani 0.656(7) 1 d D U . A 1
H10N H 0.515531 0.457308 0.664763 0.077 Uiso 0.656(7) 1 calc R . . A 1
H10O H 0.531731 0.437675 0.701955 0.077 Uiso 0.656(7) 1 calc R . . A 1
C108 C 0.5463(10) 0.3704(10) 0.6727(9) 0.063(3) Uani 0.656(7) 1 d D U . A 1
H10P H 0.529405 0.354307 0.651034 0.095 Uiso 0.656(7) 1 calc GR . . A 1
H10Q H 0.549022 0.337809 0.688660 0.095 Uiso 0.656(7) 1 calc GR . . A 1
H10R H 0.580478 0.385064 0.673901 0.095 Uiso 0.656(7) 1 calc GR . . A 1
C109 C 0.3549(5) 0.5097(6) 0.6876(4) 0.0702(19) Uani 0.656(7) 1 d D U . A 1
H10S H 0.377400 0.529544 0.707282 0.084 Uiso 0.656(7) 1 calc R . . A 1
H10T H 0.355009 0.535745 0.668955 0.084 Uiso 0.656(7) 1 calc R . . A 1
C110 C 0.3011(5) 0.5080(6) 0.6900(4) 0.076(2) Uani 0.656(7) 1 d D U . A 1
H11A H 0.301810 0.489607 0.710913 0.092 Uiso 0.656(7) 1 calc R . . A 1
H11B H 0.279710 0.481479 0.672601 0.092 Uiso 0.656(7) 1 calc R . . A 1
C111 C 0.2771(7) 0.5715(7) 0.6872(4) 0.082(2) Uani 0.656(7) 1 d D U . A 1
H11C H 0.303969 0.603004 0.695108 0.098 Uiso 0.656(7) 1 calc R . . A 1
H11D H 0.253681 0.573705 0.700493 0.098 Uiso 0.656(7) 1 calc R . . A 1
C112 C 0.2467(7) 0.5840(8) 0.6507(4) 0.098(3) Uani 0.656(7) 1 d D U . A 1
H11E H 0.241525 0.545214 0.638707 0.147 Uiso 0.656(7) 1 calc GR . . A 1
H11F H 0.266194 0.612315 0.641444 0.147 Uiso 0.656(7) 1 calc GR . . A 1
H11G H 0.213540 0.602290 0.649189 0.147 Uiso 0.656(7) 1 calc GR . . A 1
C113 C 0.3484(9) 0.4194(9) 0.6509(3) 0.0678(18) Uani 0.656(7) 1 d D U . A 1
H11H H 0.362516 0.377882 0.649795 0.081 Uiso 0.656(7) 1 calc R . . A 1
H11I H 0.312405 0.413863 0.650250 0.081 Uiso 0.656(7) 1 calc R . . A 1
C114 C 0.3484(6) 0.4534(7) 0.6206(3) 0.070(2) Uani 0.656(7) 1 d D U . A 1
H11J H 0.383631 0.455199 0.619300 0.085 Uiso 0.656(7) 1 calc R . . A 1
H11K H 0.336537 0.496034 0.621707 0.085 Uiso 0.656(7) 1 calc R . . A 1
C115 C 0.3133(5) 0.4216(7) 0.5900(4) 0.074(2) Uani 0.656(7) 1 d D U . A 1
H11L H 0.318897 0.440798 0.570749 0.089 Uiso 0.656(7) 1 calc R . . A 1
H11M H 0.323182 0.377845 0.590313 0.089 Uiso 0.656(7) 1 calc R . . A 1
C116 C 0.2583(5) 0.4254(7) 0.5872(4) 0.083(3) Uani 0.656(7) 1 d D U . A 1
H11N H 0.237989 0.411839 0.565616 0.124 Uiso 0.656(7) 1 calc GR . . A 1
H11O H 0.249513 0.467987 0.590534 0.124 Uiso 0.656(7) 1 calc GR . . A 1
H11P H 0.251137 0.399003 0.603493 0.124 Uiso 0.656(7) 1 calc GR . . A 1
N12B N 0.3715(8) 0.4520(10) 0.6719(5) 0.0655(16) Uani 0.344(7) 1 d D U . A 2
C1A C 0.5482(18) 0.3819(19) 0.6706(18) 0.062(4) Uani 0.344(7) 1 d D U . A 2
H1AA H 0.539889 0.370982 0.647747 0.093 Uiso 0.344(7) 1 calc GR . . A 2
H1AB H 0.544467 0.345692 0.683053 0.093 Uiso 0.344(7) 1 calc GR . . A 2
H1AC H 0.583382 0.396887 0.678467 0.093 Uiso 0.344(7) 1 calc GR . . A 2
C1B C 0.4163(15) 0.3994(14) 0.7942(6) 0.069(4) Uani 0.344(7) 1 d D U . A 2
H1BA H 0.453149 0.393476 0.798840 0.104 Uiso 0.344(7) 1 calc GR . . A 2
H1BB H 0.403779 0.372816 0.808300 0.104 Uiso 0.344(7) 1 calc GR . . A 2
H1BC H 0.409390 0.442389 0.798027 0.104 Uiso 0.344(7) 1 calc GR . . A 2
C1C C 0.2220(10) 0.5819(12) 0.6772(9) 0.080(4) Uani 0.344(7) 1 d D U . A 2
H1CA H 0.194363 0.580640 0.656745 0.120 Uiso 0.344(7) 1 calc GR . . A 2
H1CB H 0.218656 0.619093 0.689155 0.120 Uiso 0.344(7) 1 calc GR . . A 2
H1CC H 0.219990 0.545632 0.690111 0.120 Uiso 0.344(7) 1 calc GR . . A 2
C7 C 0.3410(18) 0.4130(17) 0.6437(6) 0.0678(19) Uani 0.344(7) 1 d D U . A 2
H7A H 0.307224 0.405892 0.646681 0.081 Uiso 0.344(7) 1 calc R . . A 2
H7B H 0.358135 0.372564 0.645855 0.081 Uiso 0.344(7) 1 calc R . . A 2
C8 C 0.4248(10) 0.4647(13) 0.6701(8) 0.064(2) Uani 0.344(7) 1 d D U . A 2
H8A H 0.441795 0.493625 0.687648 0.077 Uiso 0.344(7) 1 calc R . . A 2
H8B H 0.421725 0.485484 0.649386 0.077 Uiso 0.344(7) 1 calc R . . A 2
C9 C 0.3698(14) 0.4177(13) 0.7019(6) 0.064(2) Uani 0.344(7) 1 d D U . A 2
H9A H 0.333444 0.416977 0.701021 0.077 Uiso 0.344(7) 1 calc R . . A 2
H9B H 0.379046 0.374731 0.698801 0.077 Uiso 0.344(7) 1 calc R . . A 2
C10 C 0.3455(9) 0.5146(11) 0.6681(8) 0.071(2) Uani 0.344(7) 1 d D U . A 2
H10U H 0.365209 0.541175 0.686006 0.086 Uiso 0.344(7) 1 calc R . . A 2
H10V H 0.347580 0.533269 0.647753 0.086 Uiso 0.344(7) 1 calc R . . A 2
C11 C 0.3313(12) 0.4335(13) 0.6090(6) 0.072(2) Uani 0.344(7) 1 d D U . A 2
H11Q H 0.364215 0.438363 0.604433 0.087 Uiso 0.344(7) 1 calc R . . A 2
H11R H 0.313765 0.473773 0.605625 0.087 Uiso 0.344(7) 1 calc R . . A 2
C12 C 0.4593(15) 0.4084(18) 0.6728(18) 0.063(2) Uani 0.344(7) 1 d D U . A 2
H12A H 0.460688 0.384615 0.692453 0.076 Uiso 0.344(7) 1 calc R . . A 2
H12B H 0.445774 0.381449 0.653796 0.076 Uiso 0.344(7) 1 calc R . . A 2
C13 C 0.3993(14) 0.4338(14) 0.7365(6) 0.063(2) Uani 0.344(7) 1 d D U . A 2
H13A H 0.388110 0.474322 0.742126 0.076 Uiso 0.344(7) 1 calc R . . A 2
H13B H 0.436216 0.436296 0.738871 0.076 Uiso 0.344(7) 1 calc R . . A 2
C14 C 0.2902(9) 0.5159(11) 0.6675(9) 0.077(2) Uani 0.344(7) 1 d D U . A 2
H14A H 0.285952 0.491136 0.685544 0.092 Uiso 0.344(7) 1 calc R . . A 2
H14B H 0.268395 0.497915 0.646991 0.092 Uiso 0.344(7) 1 calc R . . A 2
C15 C 0.2983(11) 0.3861(13) 0.5858(5) 0.076(3) Uani 0.344(7) 1 d D U . A 2
H15A H 0.315520 0.345826 0.591055 0.091 Uiso 0.344(7) 1 calc R . . A 2
H15B H 0.265608 0.382976 0.590738 0.091 Uiso 0.344(7) 1 calc R . . A 2
C16 C 0.5126(14) 0.4313(18) 0.6745(13) 0.063(2) Uani 0.344(7) 1 d D U . A 2
H16A H 0.509305 0.462568 0.657491 0.076 Uiso 0.344(7) 1 calc R . . A 2
H16B H 0.527839 0.451723 0.695634 0.076 Uiso 0.344(7) 1 calc R . . A 2
C17 C 0.3897(15) 0.3833(13) 0.7596(6) 0.064(2) Uani 0.344(7) 1 d D U . A 2
H17A H 0.352637 0.379393 0.756221 0.076 Uiso 0.344(7) 1 calc R . . A 2
H17B H 0.402430 0.343242 0.754477 0.076 Uiso 0.344(7) 1 calc R . . A 2
C18 C 0.2741(11) 0.5827(11) 0.6705(10) 0.081(3) Uani 0.344(7) 1 d D U . A 2
H18A H 0.271025 0.605303 0.650252 0.097 Uiso 0.344(7) 1 calc R . . A 2
H18B H 0.299973 0.603492 0.688354 0.097 Uiso 0.344(7) 1 calc R . . A 2
C19 C 0.2860(11) 0.3951(14) 0.5506(6) 0.083(4) Uani 0.344(7) 1 d D U . A 2
H19A H 0.272540 0.356711 0.539486 0.125 Uiso 0.344(7) 1 calc GR . . A 2
H19B H 0.316979 0.406825 0.545453 0.125 Uiso 0.344(7) 1 calc GR . . A 2
H19C H 0.260401 0.427557 0.543632 0.125 Uiso 0.344(7) 1 calc GR . . A 2
N13 N 0.5064(8) 0.9790(9) 0.5068(5) 0.131(4) Uani 0.5 1 d D U . B -1
C121 C 0.4952(10) 0.9263(12) 0.5272(6) 0.129(4) Uani 0.5 1 d D U . B -1
H12C H 0.458877 0.928149 0.526299 0.155 Uiso 0.5 1 calc R . . B -1
H12D H 0.500931 0.886656 0.517763 0.155 Uiso 0.5 1 calc R . . B -1
C122 C 0.5280(10) 0.9285(12) 0.5623(6) 0.127(5) Uani 0.5 1 d D U . B -1
H12E H 0.563237 0.916081 0.563673 0.152 Uiso 0.5 1 calc R . . B -1
H12F H 0.529310 0.971299 0.570146 0.152 Uiso 0.5 1 calc R . . B -1
C123 C 0.5088(9) 0.8877(13) 0.5837(7) 0.125(5) Uani 0.5 1 d D U . B -1
H12G H 0.475712 0.903954 0.584645 0.151 Uiso 0.5 1 calc R . . B -1
H12H H 0.502474 0.846331 0.573822 0.151 Uiso 0.5 1 calc R . . B -1
C124 C 0.5434(10) 0.8815(13) 0.6170(6) 0.122(6) Uani 0.5 1 d D U . B -1
H12I H 0.568159 0.848700 0.617781 0.183 Uiso 0.5 1 calc GR . . B -1
H12J H 0.523546 0.871380 0.631551 0.183 Uiso 0.5 1 calc GR . . B -1
H12K H 0.561573 0.920301 0.623786 0.183 Uiso 0.5 1 calc GR . . B -1
C125 C 0.5647(8) 0.9854(11) 0.5143(8) 0.122(4) Uani 0.5 1 d D U . B -1
H12L H 0.572064 1.023886 0.504420 0.146 Uiso 0.5 1 calc R . . B -1
H12M H 0.580380 0.988853 0.537928 0.146 Uiso 0.5 1 calc R . . B -1
C126 C 0.5891(8) 0.9320(11) 0.5020(8) 0.114(4) Uani 0.5 1 d D U . B -1
H12N H 0.578946 0.893048 0.510026 0.137 Uiso 0.5 1 calc R . . B -1
H12O H 0.576339 0.931230 0.478121 0.137 Uiso 0.5 1 calc R . . B -1
C127 C 0.6464(8) 0.9366(10) 0.5127(8) 0.108(5) Uani 0.5 1 d D U . B -1
H12P H 0.658905 0.937089 0.536621 0.130 Uiso 0.5 1 calc R . . B -1
H12Q H 0.656260 0.976037 0.505007 0.130 Uiso 0.5 1 calc R . . B -1
C128 C 0.6722(9) 0.8849(11) 0.5007(8) 0.102(6) Uani 0.5 1 d D U . B -1
H12R H 0.656877 0.880586 0.477299 0.152 Uiso 0.5 1 calc GR . . B -1
H12S H 0.667747 0.846504 0.511319 0.152 Uiso 0.5 1 calc GR . . B -1
H12T H 0.708627 0.893862 0.505642 0.152 Uiso 0.5 1 calc GR . . B -1
C129 C 0.4899(9) 1.0412(12) 0.5169(9) 0.133(4) Uani 0.5 1 d D U . B -1
H12U H 0.511803 1.051447 0.538915 0.159 Uiso 0.5 1 calc R . . B -1
H12V H 0.494738 1.073520 0.502060 0.159 Uiso 0.5 1 calc R . . B -1
C130 C 0.4339(9) 1.0407(11) 0.5163(9) 0.131(4) Uani 0.5 1 d D U . B -1
H13C H 0.416479 1.004995 0.503586 0.157 Uiso 0.5 1 calc R . . B -1
H13D H 0.432402 1.035969 0.538615 0.157 Uiso 0.5 1 calc R . . B -1
C131 C 0.4069(9) 1.0974(12) 0.5022(10) 0.126(5) Uani 0.5 1 d D U . B -1
H13E H 0.406569 1.099491 0.479416 0.152 Uiso 0.5 1 calc R . . B -1
H13F H 0.427335 1.132670 0.513558 0.152 Uiso 0.5 1 calc R . . B -1
C132 C 0.3535(9) 1.1061(13) 0.5028(10) 0.117(6) Uani 0.5 1 d D U . B -1
H13G H 0.340425 1.145533 0.492836 0.176 Uiso 0.5 1 calc GR . . B -1
H13H H 0.352912 1.105784 0.525255 0.176 Uiso 0.5 1 calc GR . . B -1
H13I H 0.332038 1.072741 0.490872 0.176 Uiso 0.5 1 calc GR . . B -1
C133 C 0.4791(11) 0.9725(13) 0.4704(6) 0.140(4) Uani 0.5 1 d D U . B -1
H13J H 0.486577 0.931056 0.463575 0.168 Uiso 0.5 1 calc R . . B -1
H13K H 0.441908 0.974754 0.466852 0.168 Uiso 0.5 1 calc R . . B -1
C134 C 0.4929(10) 1.0195(14) 0.4487(7) 0.145(5) Uani 0.5 1 d D U . B -1
H13L H 0.511777 1.053409 0.462320 0.174 Uiso 0.5 1 calc R . . B -1
H13M H 0.516406 0.999856 0.438326 0.174 Uiso 0.5 1 calc R . . B -1
C135 C 0.4493(10) 1.0461(15) 0.4229(8) 0.145(5) Uani 0.5 1 d D U . B -1
H13N H 0.430670 1.011649 0.409621 0.174 Uiso 0.5 1 calc R . . B -1
H13O H 0.425896 1.064878 0.433595 0.174 Uiso 0.5 1 calc R . . B -1
C136 C 0.4591(12) 1.0919(14) 0.4010(8) 0.139(7) Uani 0.5 1 d D U . B -1
H13P H 0.451658 1.074150 0.379360 0.208 Uiso 0.5 1 calc GR . . B -1
H13Q H 0.494986 1.104403 0.408758 0.208 Uiso 0.5 1 calc GR . . B -1
H13R H 0.437260 1.127733 0.400206 0.208 Uiso 0.5 1 calc GR . . B -1

loop_
_atom_site_aniso_label
_atom_site_aniso_U_11
_atom_site_aniso_U_22
_atom_site_aniso_U_33
_atom_site_aniso_U_23
_atom_site_aniso_U_13
_atom_site_aniso_U_12
U1 0.02269(9) 0.02062(9) 0.02186(10) 0.00183(7) 0.01120(7) 0.00145(7)
U2 0.01847(8) 0.01939(9) 0.02027(9) 0.00072(7) 0.00837(7) -0.00085(7)
Si1 0.0415(10) 0.0305(9) 0.0320(10) -0.0031(7) 0.0133(8) -0.0003(7)
Si2 0.0405(10) 0.0359(10) 0.0393(11) 0.0037(8) 0.0118(9) -0.0106(8)
Si3 0.0256(8) 0.0416(11) 0.0649(14) 0.0097(9) 0.0208(9) 0.0052(7)
Si4 0.0443(10) 0.0443(11) 0.0343(11) 0.0007(8) 0.0211(9) 0.0150(8)
Si5 0.0525(11) 0.0356(10) 0.0378(10) 0.0101(8) 0.0306(9) 0.0075(8)
Si6 0.0396(10) 0.0502(12) 0.0251(10) 0.0060(8) 0.0109(8) 0.0050(8)
Si7 0.0382(10) 0.0350(10) 0.0306(10) -0.0011(7) 0.0083(8) -0.0107(7)
Si8 0.0305(8) 0.0251(9) 0.0363(10) -0.0008(7) 0.0116(8) -0.0077(6)
Si9 0.0343(9) 0.0361(10) 0.0460(12) -0.0089(8) 0.0210(9) 0.0031(7)
Si10 0.0217(8) 0.0294(9) 0.0536(12) 0.0001(8) 0.0163(8) 0.0012(6)
Si11 0.0383(10) 0.0322(10) 0.0285(10) 0.0050(7) 0.0025(8) -0.0006(7)
Si12 0.0465(10) 0.0327(9) 0.0286(9) 0.0049(7) 0.0200(8) -0.0013(7)
N1 0.026(2) 0.023(3) 0.032(3) 0.001(2) 0.012(2) 0.0025(19)
N2 0.040(3) 0.027(3) 0.029(3) -0.006(2) 0.015(3) -0.006(2)
N3 0.024(2) 0.039(3) 0.036(3) 0.006(2) 0.015(2) 0.012(2)
N4 0.031(3) 0.026(3) 0.028(3) 0.009(2) 0.010(2) 0.001(2)
N5 0.023(2) 0.024(3) 0.032(3) -0.003(2) 0.005(2) -0.0006(19)
N6 0.028(3) 0.029(3) 0.037(3) 0.000(2) 0.018(2) 0.003(2)
N7 0.039(3) 0.023(3) 0.033(3) 0.004(2) 0.014(3) -0.006(2)
C1 0.045(4) 0.040(4) 0.054(5) -0.007(4) 0.009(4) -0.002(3)
C2 0.065(5) 0.037(4) 0.038(4) 0.004(3) 0.024(4) -0.002(3)
C3 0.071(5) 0.050(5) 0.039(5) -0.016(4) 0.019(4) 0.002(4)
C4 0.044(4) 0.074(6) 0.064(6) 0.019(5) 0.027(4) -0.004(4)
C5 0.056(4) 0.034(4) 0.053(5) 0.015(3) 0.027(4) 0.001(3)
C6 0.076(6) 0.048(5) 0.058(6) 0.002(4) 0.009(5) -0.029(4)
C21 0.036(4) 0.036(4) 0.092(7) -0.010(4) 0.008(4) -0.003(3)
C22 0.031(4) 0.063(6) 0.076(6) 0.004(5) 0.018(4) -0.002(4)
C23 0.053(5) 0.082(7) 0.104(9) 0.042(6) 0.047(6) 0.016(5)
C24 0.060(5) 0.033(4) 0.045(5) -0.010(3) 0.020(4) 0.007(3)
C25 0.052(5) 0.063(6) 0.068(6) -0.005(4) 0.028(5) 0.029(4)
C26 0.065(5) 0.076(6) 0.035(4) 0.001(4) 0.025(4) 0.021(4)
C31 0.049(4) 0.061(5) 0.076(6) 0.041(5) 0.037(5) 0.023(4)
C32 0.056(5) 0.052(5) 0.046(5) 0.015(4) 0.034(4) 0.000(4)
C33 0.108(8) 0.052(5) 0.049(5) -0.002(4) 0.047(6) 0.002(5)
C34 0.040(4) 0.060(5) 0.040(4) 0.012(4) 0.013(4) 0.016(3)
C35 0.049(5) 0.080(7) 0.058(6) -0.012(5) 0.012(4) -0.012(4)
C36 0.063(5) 0.094(7) 0.044(5) 0.034(5) 0.024(5) 0.024(5)
C41 0.071(5) 0.040(4) 0.041(4) 0.002(3) 0.025(4) -0.014(4)
C42 0.034(4) 0.049(5) 0.048(5) 0.001(4) -0.006(3) -0.010(3)
C43 0.063(5) 0.050(5) 0.042(5) -0.020(4) 0.018(4) -0.016(4)
C44 0.040(4) 0.049(4) 0.052(5) 0.002(4) 0.023(4) -0.008(3)
C45 0.060(5) 0.033(4) 0.047(5) -0.006(3) 0.015(4) -0.017(3)
C46 0.042(4) 0.025(3) 0.045(4) 0.007(3) 0.008(3) -0.010(3)
C51 0.056(5) 0.070(6) 0.046(5) -0.011(4) 0.031(4) -0.002(4)
C52 0.056(4) 0.028(4) 0.058(5) -0.018(3) 0.027(4) -0.006(3)
C53 0.039(4) 0.047(5) 0.081(7) -0.015(4) 0.029(4) 0.008(3)
C54 0.028(3) 0.061(5) 0.080(6) 0.020(4) 0.030(4) 0.003(3)
C55 0.037(4) 0.033(4) 0.074(6) -0.011(4) 0.014(4) 0.004(3)
C56 0.030(3) 0.041(4) 0.058(5) -0.007(3) 0.013(3) -0.003(3)
C61 0.039(4) 0.038(4) 0.037(4) 0.010(3) 0.001(3) 0.007(3)
C62 0.036(4) 0.045(4) 0.042(4) -0.004(3) -0.005(3) -0.007(3)
C63 0.067(5) 0.047(5) 0.040(5) 0.017(4) 0.010(4) 0.006(4)
C64 0.087(6) 0.044(5) 0.036(4) -0.002(3) 0.022(4) -0.003(4)
C65 0.040(4) 0.043(4) 0.055(5) 0.016(4) 0.019(4) 0.005(3)
C66 0.064(5) 0.055(5) 0.051(5) 0.014(4) 0.036(4) -0.001(4)
U3 0.02270(9) 0.02201(9) 0.01955(9) -0.00123(7) 0.00785(7) 0.00146(7)
Si13 0.0400(10) 0.0460(11) 0.0309(10) -0.0106(8) 0.0113(9) -0.0141(8)
Si14 0.0486(11) 0.0381(10) 0.0213(9) -0.0042(7) 0.0085(8) 0.0010(8)
Si15 0.0310(9) 0.0430(10) 0.0346(10) -0.0015(8) 0.0168(8) 0.0048(7)
Si16 0.0282(8) 0.0470(12) 0.0402(11) -0.0083(9) 0.0067(8) 0.0093(8)
Si17 0.0476(11) 0.0450(12) 0.0395(11) 0.0154(9) 0.0213(10) 0.0152(9)
Si18 0.0361(9) 0.0363(10) 0.0397(11) 0.0052(8) 0.0188(9) -0.0004(7)
N8 0.028(3) 0.017(3) 0.029(4) -0.002(3) 0.010(3) 0.004(3)
N9 0.034(3) 0.034(3) 0.023(3) -0.007(2) 0.008(2) -0.004(2)
N10 0.025(2) 0.030(3) 0.031(3) 0.001(2) 0.008(2) 0.009(2)
N11 0.037(3) 0.034(3) 0.031(3) 0.006(2) 0.018(3) -0.001(2)
C71 0.068(5) 0.037(4) 0.047(5) -0.010(3) 0.017(4) -0.016(4)
C72 0.035(4) 0.086(7) 0.047(5) -0.009(4) 0.014(4) -0.019(4)
C73 0.059(5) 0.056(5) 0.039(5) -0.016(4) 0.017(4) -0.020(4)
C74 0.064(5) 0.045(4) 0.025(4) 0.001(3) 0.015(3) -0.006(4)
C75 0.064(5) 0.068(6) 0.042(5) -0.001(4) 0.007(4) 0.017(4)
C76 0.089(6) 0.032(4) 0.034(4) -0.009(3) 0.021(4) -0.011(4)
C81 0.055(5) 0.058(5) 0.047(5) 0.005(4) 0.028(4) -0.008(4)
C82 0.048(4) 0.042(4) 0.039(4) -0.013(3) 0.021(4) 0.004(3)
C83 0.034(4) 0.075(6) 0.051(5) -0.006(4) 0.019(4) 0.017(4)
C84 0.032(4) 0.060(6) 0.101(8) -0.019(5) 0.016(5) -0.010(4)
C85 0.052(5) 0.084(7) 0.029(4) -0.014(4) -0.001(4) 0.030(4)
C86 0.041(4) 0.066(6) 0.043(5) 0.001(4) 0.010(4) 0.027(4)
C91 0.054(4) 0.055(5) 0.043(5) 0.015(4) 0.023(4) 0.021(4)
C92 0.085(6) 0.050(5) 0.089(8) 0.034(5) 0.054(6) 0.023(5)
C93 0.053(5) 0.079(6) 0.031(4) 0.018(4) 0.012(4) 0.025(4)
C94 0.038(4) 0.044(4) 0.057(5) 0.016(4) 0.020(4) 0.008(3)
C95 0.052(4) 0.045(5) 0.057(5) 0.006(4) 0.022(4) -0.011(4)
C96 0.055(4) 0.049(4) 0.037(4) -0.001(3) 0.027(4) -0.003(3)
N12A 0.073(3) 0.048(3) 0.074(4) 0.001(3) 0.020(3) -0.008(2)
C101 0.072(3) 0.045(3) 0.070(4) 0.003(3) 0.023(3) -0.009(3)
C102 0.073(3) 0.045(4) 0.069(4) 0.003(3) 0.022(4) -0.011(3)
C103 0.074(4) 0.045(5) 0.066(5) 0.002(4) 0.026(4) -0.010(4)
C104 0.079(6) 0.052(6) 0.068(6) 0.006(5) 0.027(5) -0.006(6)
C105 0.072(3) 0.046(3) 0.070(4) 0.004(3) 0.023(3) -0.012(3)
C106 0.074(3) 0.047(4) 0.069(5) 0.002(3) 0.023(3) -0.013(3)
C107 0.074(4) 0.049(4) 0.069(5) 0.003(4) 0.022(4) -0.013(3)
C108 0.077(5) 0.053(7) 0.062(6) -0.003(6) 0.023(5) -0.011(5)
C109 0.079(3) 0.048(3) 0.079(4) 0.001(3) 0.018(4) -0.004(3)
C110 0.084(4) 0.051(4) 0.086(5) -0.001(4) 0.013(4) 0.000(3)
C111 0.089(4) 0.056(4) 0.089(5) -0.002(4) 0.012(4) 0.003(4)
C112 0.110(6) 0.065(5) 0.098(7) -0.003(6) 0.001(6) 0.002(5)
C113 0.072(3) 0.054(3) 0.076(4) 0.003(3) 0.020(3) -0.008(3)
C114 0.073(4) 0.056(4) 0.078(4) 0.006(4) 0.017(4) -0.011(3)
C115 0.076(4) 0.061(4) 0.081(5) 0.011(4) 0.017(4) -0.013(4)
C116 0.082(6) 0.074(6) 0.084(6) 0.018(5) 0.015(6) -0.011(5)
N12B 0.073(3) 0.048(3) 0.074(4) 0.001(3) 0.022(3) -0.008(2)
C1A 0.076(6) 0.047(7) 0.065(7) 0.002(7) 0.023(6) -0.015(6)
C1B 0.081(6) 0.052(7) 0.074(7) 0.002(6) 0.023(6) -0.007(7)
C1C 0.085(7) 0.055(6) 0.094(7) -0.004(7) 0.019(7) 0.002(6)
C7 0.073(3) 0.053(3) 0.076(4) 0.003(3) 0.020(3) -0.009(3)
C8 0.073(3) 0.047(3) 0.072(4) 0.002(3) 0.023(3) -0.011(3)
C9 0.073(3) 0.048(4) 0.071(4) 0.000(3) 0.022(4) -0.008(3)
C10 0.079(3) 0.050(3) 0.081(4) 0.000(4) 0.017(4) -0.004(3)
C11 0.075(4) 0.058(4) 0.079(4) 0.008(4) 0.018(4) -0.009(3)
C12 0.074(3) 0.047(4) 0.069(5) 0.003(4) 0.023(4) -0.013(3)
C13 0.074(3) 0.047(4) 0.070(5) 0.000(4) 0.023(4) -0.009(4)
C14 0.085(4) 0.052(4) 0.086(5) -0.002(4) 0.014(4) 0.000(3)
C15 0.078(5) 0.063(5) 0.082(5) 0.010(5) 0.018(5) -0.010(4)
C16 0.074(4) 0.048(4) 0.068(5) 0.003(4) 0.023(4) -0.013(4)
C17 0.076(4) 0.047(5) 0.069(5) 0.001(4) 0.023(4) -0.009(4)
C18 0.088(4) 0.055(4) 0.090(5) -0.002(4) 0.011(5) 0.002(4)
C19 0.081(8) 0.076(8) 0.089(8) 0.012(7) 0.021(7) -0.006(7)
N13 0.114(6) 0.096(7) 0.191(10) 0.013(6) 0.061(7) -0.004(6)
C121 0.113(7) 0.091(7) 0.197(11) 0.006(7) 0.069(8) -0.002(6)
C122 0.111(8) 0.088(8) 0.201(11) 0.000(8) 0.078(8) -0.002(7)
C123 0.110(9) 0.088(9) 0.203(12) -0.007(9) 0.085(9) 0.002(8)
C124 0.111(11) 0.085(12) 0.204(15) -0.012(12) 0.097(11) 0.006(10)
C125 0.109(7) 0.090(8) 0.178(10) 0.017(7) 0.061(8) -0.012(6)
C126 0.104(7) 0.085(8) 0.167(10) 0.020(8) 0.063(8) -0.015(7)
C127 0.102(8) 0.081(9) 0.157(11) 0.022(8) 0.063(9) -0.020(7)
C128 0.102(11) 0.078(11) 0.140(13) 0.014(10) 0.059(11) -0.027(10)
C129 0.117(7) 0.097(8) 0.193(10) 0.019(7) 0.060(8) -0.004(7)
C130 0.117(8) 0.096(8) 0.190(11) 0.022(8) 0.062(9) -0.003(7)
C131 0.115(9) 0.092(9) 0.184(11) 0.023(9) 0.064(9) -0.001(8)
C132 0.116(12) 0.088(12) 0.168(14) 0.018(11) 0.073(12) 0.003(11)
C133 0.117(7) 0.106(8) 0.197(11) 0.014(7) 0.050(8) 0.000(7)
C134 0.119(8) 0.113(9) 0.199(11) 0.011(8) 0.044(9) 0.007(8)
C135 0.116(9) 0.115(10) 0.199(12) 0.004(9) 0.041(10) 0.012(8)
C136 0.106(12) 0.113(13) 0.194(15) -0.011(12) 0.042(13) 0.026(11)

loop_
_atom_type_symbol
_atom_type_description
_atom_type_scat_dispersion_real
_atom_type_scat_dispersion_imag
_atom_type_scat_source
C C 0.0181 0.0091 'International Tables Vol C Tables 4.2.6.8 and 6.1.1.4'
H H 0.0000 0.0000 'International Tables Vol C Tables 4.2.6.8 and 6.1.1.4'
N N 0.0311 0.0180 'International Tables Vol C Tables 4.2.6.8 and 6.1.1.4'
Si Si 0.2541 0.3302 'International Tables Vol C Tables 4.2.6.8 and 6.1.1.4'
U U -4.3638 13.4090 'International Tables Vol C Tables 4.2.6.8 and 6.1.1.4'

loop_
_exptl_crystal_face_index_h
_exptl_crystal_face_index_k
_exptl_crystal_face_index_l
_exptl_crystal_face_perp_dist
16 6 -5 0.0111
-16 -6 5 0.0111
-8 12 -1 0.0683
8 -12 1 0.0683
3 -2 25 0.0410
-3 2 -25 0.0150
-4 8 23 0.0558
3 -7 -24 0.0498

loop_
_geom_angle_atom_site_label_1
_geom_angle_atom_site_label_2
_geom_angle_atom_site_label_3
_geom_angle
_geom_angle_site_symmetry_3
N1 U1 N2 113.89(19) .
N1 U1 N3 110.98(18) .
N1 U1 N4 110.95(19) .
N3 U1 N2 107.76(18) .
N4 U1 N2 105.87(18) .
N4 U1 N3 107.02(18) .
N1 U2 N5 112.44(18) .
N1 U2 N6 111.97(17) .
N1 U2 N7 113.50(19) .
N5 U2 N6 106.31(17) .
N5 U2 N7 106.61(18) .
N6 U2 N7 105.46(18) .
N2 Si1 C1 113.7(3) .
N2 Si1 C2 108.9(3) .
N2 Si1 C3 116.5(3) .
C1 Si1 C2 108.6(4) .
C1 Si1 C3 104.2(4) .
C2 Si1 C3 104.3(3) .
N2 Si2 C4 111.5(3) .
N2 Si2 C5 112.2(3) .
N2 Si2 C6 114.7(3) .
C4 Si2 C6 104.9(4) .
C5 Si2 C4 110.5(4) .
C5 Si2 C6 102.5(4) .
N3 Si3 C21 111.1(3) .
N3 Si3 C22 115.5(3) .
N3 Si3 C23 113.4(4) .
C21 Si3 C22 104.8(4) .
C21 Si3 C23 106.9(4) .
C22 Si3 C23 104.4(4) .
N3 Si4 C24 111.9(3) .
N3 Si4 C25 115.5(3) .
N3 Si4 C26 111.1(3) .
C24 Si4 C25 102.1(4) .
C24 Si4 C26 109.7(4) .
C26 Si4 C25 105.9(4) .
N4 Si5 C31 109.4(3) .
N4 Si5 C32 115.8(3) .
N4 Si5 C33 114.0(3) .
C31 Si5 C32 105.5(3) .
C33 Si5 C31 107.8(4) .
C33 Si5 C32 103.8(4) .
N4 Si6 C34 111.6(3) .
N4 Si6 C35 112.5(4) .
N4 Si6 C36 115.3(3) .
C34 Si6 C35 109.0(4) .
C34 Si6 C36 103.8(4) .
C36 Si6 C35 104.0(5) .
N5 Si7 C41 109.1(3) .
N5 Si7 C42 113.9(3) .
N5 Si7 C43 116.3(3) .
C41 Si7 C42 107.8(4) .
C41 Si7 C43 105.0(3) .
C42 Si7 C43 104.1(4) .
N5 Si8 C44 111.6(3) .
N5 Si8 C45 114.4(3) .
N5 Si8 C46 112.5(3) .
C44 Si8 C45 106.2(3) .
C46 Si8 C44 109.0(3) .
C46 Si8 C45 102.6(3) .
N6 Si9 C51 112.0(3) .
N6 Si9 C52 111.9(3) .
N6 Si9 C53 114.6(3) .
C51 Si9 C53 105.6(4) .
C52 Si9 C51 109.2(4) .
C52 Si9 C53 103.0(3) .
N6 Si10 C54 113.9(3) .
N6 Si10 C55 109.0(3) .
N6 Si10 C56 116.0(3) .
C54 Si10 C55 107.3(4) .
C56 Si10 C54 104.9(3) .
C56 Si10 C55 105.1(4) .
N7 Si11 C61 112.2(3) .
N7 Si11 C62 111.7(3) .
N7 Si11 C63 114.4(3) .
C61 Si11 C62 109.7(3) .
C61 Si11 C63 102.7(3) .
C62 Si11 C63 105.5(4) .
N7 Si12 C64 112.9(3) .
N7 Si12 C65 110.7(3) .
N7 Si12 C66 116.0(3) .
C64 Si12 C66 105.2(4) .
C65 Si12 C64 108.1(4) .
C65 Si12 C66 103.2(3) .
U1 N1 U2 178.7(2) .
Si1 N2 U1 116.1(3) .
Si1 N2 Si2 117.1(3) .
Si2 N2 U1 126.8(3) .
Si3 N3 U1 119.6(3) .
Si3 N3 Si4 115.1(2) .
Si4 N3 U1 125.3(3) .
Si5 N4 U1 118.2(3) .
Si5 N4 Si6 117.2(3) .
Si6 N4 U1 124.6(2) .
Si7 N5 U2 118.4(2) .
Si7 N5 Si8 116.7(3) .
Si8 N5 U2 124.9(3) .
Si9 N6 U2 127.3(3) .
Si10 N6 U2 116.0(2) .
Si10 N6 Si9 116.7(3) .
Si11 N7 U2 125.5(3) .
Si12 N7 U2 117.7(3) .
Si12 N7 Si11 116.7(3) .
Si1 C1 H1A 109.5 .
Si1 C1 H1B 109.5 .
Si1 C1 H1C 109.5 .
H1A C1 H1B 109.5 .
H1A C1 H1C 109.5 .
H1B C1 H1C 109.5 .
Si1 C2 H2A 109.5 .
Si1 C2 H2B 109.5 .
Si1 C2 H2C 109.5 .
H2A C2 H2B 109.5 .
H2A C2 H2C 109.5 .
H2B C2 H2C 109.5 .
Si1 C3 H3A 109.5 .
Si1 C3 H3B 109.5 .
Si1 C3 H3C 109.5 .
H3A C3 H3B 109.5 .
H3A C3 H3C 109.5 .
H3B C3 H3C 109.5 .
Si2 C4 H4A 109.5 .
Si2 C4 H4B 109.5 .
Si2 C4 H4C 109.5 .
H4A C4 H4B 109.5 .
H4A C4 H4C 109.5 .
H4B C4 H4C 109.5 .
Si2 C5 H5A 109.5 .
Si2 C5 H5B 109.5 .
Si2 C5 H5C 109.5 .
H5A C5 H5B 109.5 .
H5A C5 H5C 109.5 .
H5B C5 H5C 109.5 .
Si2 C6 H6A 109.5 .
Si2 C6 H6B 109.5 .
Si2 C6 H6C 109.5 .
H6A C6 H6B 109.5 .
H6A C6 H6C 109.5 .
H6B C6 H6C 109.5 .
Si3 C21 H21A 109.5 .
Si3 C21 H21B 109.5 .
Si3 C21 H21C 109.5 .
H21A C21 H21B 109.5 .
H21A C21 H21C 109.5 .
H21B C21 H21C 109.5 .
Si3 C22 H22A 109.5 .
Si3 C22 H22B 109.5 .
Si3 C22 H22C 109.5 .
H22A C22 H22B 109.5 .
H22A C22 H22C 109.5 .
H22B C22 H22C 109.5 .
Si3 C23 H23A 109.5 .
Si3 C23 H23B 109.5 .
Si3 C23 H23C 109.5 .
H23A C23 H23B 109.5 .
H23A C23 H23C 109.5 .
H23B C23 H23C 109.5 .
Si4 C24 H24A 109.5 .
Si4 C24 H24B 109.5 .
Si4 C24 H24C 109.5 .
H24A C24 H24B 109.5 .
H24A C24 H24C 109.5 .
H24B C24 H24C 109.5 .
Si4 C25 H25A 109.5 .
Si4 C25 H25B 109.5 .
Si4 C25 H25C 109.5 .
H25A C25 H25B 109.5 .
H25A C25 H25C 109.5 .
H25B C25 H25C 109.5 .
Si4 C26 H26A 109.5 .
Si4 C26 H26B 109.5 .
Si4 C26 H26C 109.5 .
H26A C26 H26B 109.5 .
H26A C26 H26C 109.5 .
H26B C26 H26C 109.5 .
Si5 C31 H31A 109.5 .
Si5 C31 H31B 109.5 .
Si5 C31 H31C 109.5 .
H31A C31 H31B 109.5 .
H31A C31 H31C 109.5 .
H31B C31 H31C 109.5 .
Si5 C32 H32A 109.5 .
Si5 C32 H32B 109.5 .
Si5 C32 H32C 109.5 .
H32A C32 H32B 109.5 .
H32A C32 H32C 109.5 .
H32B C32 H32C 109.5 .
Si5 C33 H33A 109.5 .
Si5 C33 H33B 109.5 .
Si5 C33 H33C 109.5 .
H33A C33 H33B 109.5 .
H33A C33 H33C 109.5 .
H33B C33 H33C 109.5 .
Si6 C34 H34A 109.5 .
Si6 C34 H34B 109.5 .
Si6 C34 H34C 109.5 .
H34A C34 H34B 109.5 .
H34A C34 H34C 109.5 .
H34B C34 H34C 109.5 .
Si6 C35 H35A 109.5 .
Si6 C35 H35B 109.5 .
Si6 C35 H35C 109.5 .
H35A C35 H35B 109.5 .
H35A C35 H35C 109.5 .
H35B C35 H35C 109.5 .
Si6 C36 H36A 109.5 .
Si6 C36 H36B 109.5 .
Si6 C36 H36C 109.5 .
H36A C36 H36B 109.5 .
H36A C36 H36C 109.5 .
H36B C36 H36C 109.5 .
Si7 C41 H41A 109.5 .
Si7 C41 H41B 109.5 .
Si7 C41 H41C 109.5 .
H41A C41 H41B 109.5 .
H41A C41 H41C 109.5 .
H41B C41 H41C 109.5 .
Si7 C42 H42A 109.5 .
Si7 C42 H42B 109.5 .
Si7 C42 H42C 109.5 .
H42A C42 H42B 109.5 .
H42A C42 H42C 109.5 .
H42B C42 H42C 109.5 .
Si7 C43 H43A 109.5 .
Si7 C43 H43B 109.5 .
Si7 C43 H43C 109.5 .
H43A C43 H43B 109.5 .
H43A C43 H43C 109.5 .
H43B C43 H43C 109.5 .
Si8 C44 H44A 109.5 .
Si8 C44 H44B 109.5 .
Si8 C44 H44C 109.5 .
H44A C44 H44B 109.5 .
H44A C44 H44C 109.5 .
H44B C44 H44C 109.5 .
Si8 C45 H45A 109.5 .
Si8 C45 H45B 109.5 .
Si8 C45 H45C 109.5 .
H45A C45 H45B 109.5 .
H45A C45 H45C 109.5 .
H45B C45 H45C 109.5 .
Si8 C46 H46A 109.5 .
Si8 C46 H46B 109.5 .
Si8 C46 H46C 109.5 .
H46A C46 H46B 109.5 .
H46A C46 H46C 109.5 .
H46B C46 H46C 109.5 .
Si9 C51 H51A 109.5 .
Si9 C51 H51B 109.5 .
Si9 C51 H51C 109.5 .
H51A C51 H51B 109.5 .
H51A C51 H51C 109.5 .
H51B C51 H51C 109.5 .
Si9 C52 H52A 109.5 .
Si9 C52 H52B 109.5 .
Si9 C52 H52C 109.5 .
H52A C52 H52B 109.5 .
H52A C52 H52C 109.5 .
H52B C52 H52C 109.5 .
Si9 C53 H53A 109.5 .
Si9 C53 H53B 109.5 .
Si9 C53 H53C 109.5 .
H53A C53 H53B 109.5 .
H53A C53 H53C 109.5 .
H53B C53 H53C 109.5 .
Si10 C54 H54A 109.5 .
Si10 C54 H54B 109.5 .
Si10 C54 H54C 109.5 .
H54A C54 H54B 109.5 .
H54A C54 H54C 109.5 .
H54B C54 H54C 109.5 .
Si10 C55 H55A 109.5 .
Si10 C55 H55B 109.5 .
Si10 C55 H55C 109.5 .
H55A C55 H55B 109.5 .
H55A C55 H55C 109.5 .
H55B C55 H55C 109.5 .
Si10 C56 H56A 109.5 .
Si10 C56 H56B 109.5 .
Si10 C56 H56C 109.5 .
H56A C56 H56B 109.5 .
H56A C56 H56C 109.5 .
H56B C56 H56C 109.5 .
Si11 C61 H61A 109.5 .
Si11 C61 H61B 109.5 .
Si11 C61 H61C 109.5 .
H61A C61 H61B 109.5 .
H61A C61 H61C 109.5 .
H61B C61 H61C 109.5 .
Si11 C62 H62A 109.5 .
Si11 C62 H62B 109.5 .
Si11 C62 H62C 109.5 .
H62A C62 H62B 109.5 .
H62A C62 H62C 109.5 .
H62B C62 H62C 109.5 .
Si11 C63 H63A 109.5 .
Si11 C63 H63B 109.5 .
Si11 C63 H63C 109.5 .
H63A C63 H63B 109.5 .
H63A C63 H63C 109.5 .
H63B C63 H63C 109.5 .
Si12 C64 H64A 109.5 .
Si12 C64 H64B 109.5 .
Si12 C64 H64C 109.5 .
H64A C64 H64B 109.5 .
H64A C64 H64C 109.5 .
H64B C64 H64C 109.5 .
Si12 C65 H65A 109.5 .
Si12 C65 H65B 109.5 .
Si12 C65 H65C 109.5 .
H65A C65 H65B 109.5 .
H65A C65 H65C 109.5 .
H65B C65 H65C 109.5 .
Si12 C66 H66A 109.5 .
Si12 C66 H66B 109.5 .
Si12 C66 H66C 109.5 .
H66A C66 H66B 109.5 .
H66A C66 H66C 109.5 .
H66B C66 H66C 109.5 .
N8 U3 N9 111.85(13) .
N8 U3 N10 111.77(13) .
N8 U3 N11 112.79(13) .
N9 U3 N10 106.06(17) .
N9 U3 N11 107.03(19) .
N10 U3 N11 106.93(18) .
N9 Si13 C71 112.7(3) .
N9 Si13 C72 111.4(3) .
N9 Si13 C73 114.8(3) .
C71 Si13 C72 108.6(4) .
C71 Si13 C73 102.3(4) .
C72 Si13 C73 106.5(4) .
N9 Si14 C74 115.7(3) .
N9 Si14 C75 113.1(3) .
N9 Si14 C76 110.2(3) .
C74 Si14 C75 105.6(4) .
C76 Si14 C74 103.7(3) .
C76 Si14 C75 107.8(4) .
N10 Si15 C81 112.1(3) .
N10 Si15 C82 111.5(3) .
N10 Si15 C83 114.8(3) .
C82 Si15 C81 109.8(4) .
C82 Si15 C83 103.9(3) .
C83 Si15 C81 104.2(4) .
N10 Si16 C84 114.1(4) .
N10 Si16 C85 109.1(3) .
N10 Si16 C86 116.2(3) .
C85 Si16 C84 107.5(4) .
C85 Si16 C86 104.2(4) .
C86 Si16 C84 104.9(4) .
N11 Si17 C91 111.4(3) .
N11 Si17 C92 115.2(3) .
N11 Si17 C93 112.0(3) .
C91 Si17 C92 101.5(4) .
C93 Si17 C91 111.7(4) .
C93 Si17 C92 104.6(4) .
N11 Si18 C94 109.8(3) .
N11 Si18 C95 116.0(3) .
N11 Si18 C96 114.0(3) .
C94 Si18 C95 104.5(4) .
C94 Si18 C96 107.4(3) .
C96 Si18 C95 104.5(3) .
U3 N8 U3 180.0 5_666
Si13 N9 U3 125.4(3) .
Si14 N9 U3 119.1(3) .
Si14 N9 Si13 115.4(3) .
Si15 N10 U3 125.9(3) .
Si16 N10 U3 117.4(2) .
Si16 N10 Si15 116.7(3) .
Si17 N11 U3 125.6(2) .
Si18 N11 U3 117.4(3) .
Si18 N11 Si17 117.0(3) .
Si13 C71 H71A 109.5 .
Si13 C71 H71B 109.5 .
Si13 C71 H71C 109.5 .
H71A C71 H71B 109.5 .
H71A C71 H71C 109.5 .
H71B C71 H71C 109.5 .
Si13 C72 H72A 109.5 .
Si13 C72 H72B 109.5 .
Si13 C72 H72C 109.5 .
H72A C72 H72B 109.5 .
H72A C72 H72C 109.5 .
H72B C72 H72C 109.5 .
Si13 C73 H73A 109.5 .
Si13 C73 H73B 109.5 .
Si13 C73 H73C 109.5 .
H73A C73 H73B 109.5 .
H73A C73 H73C 109.5 .
H73B C73 H73C 109.5 .
Si14 C74 H74A 109.5 .
Si14 C74 H74B 109.5 .
Si14 C74 H74C 109.5 .
H74A C74 H74B 109.5 .
H74A C74 H74C 109.5 .
H74B C74 H74C 109.5 .
Si14 C75 H75A 109.5 .
Si14 C75 H75B 109.5 .
Si14 C75 H75C 109.5 .
H75A C75 H75B 109.5 .
H75A C75 H75C 109.5 .
H75B C75 H75C 109.5 .
Si14 C76 H76A 109.5 .
Si14 C76 H76B 109.5 .
Si14 C76 H76C 109.5 .
H76A C76 H76B 109.5 .
H76A C76 H76C 109.5 .
H76B C76 H76C 109.5 .
Si15 C81 H81A 109.5 .
Si15 C81 H81B 109.5 .
Si15 C81 H81C 109.5 .
H81A C81 H81B 109.5 .
H81A C81 H81C 109.5 .
H81B C81 H81C 109.5 .
Si15 C82 H82A 109.5 .
Si15 C82 H82B 109.5 .
Si15 C82 H82C 109.5 .
H82A C82 H82B 109.5 .
H82A C82 H82C 109.5 .
H82B C82 H82C 109.5 .
Si15 C83 H83A 109.5 .
Si15 C83 H83B 109.5 .
Si15 C83 H83C 109.5 .
H83A C83 H83B 109.5 .
H83A C83 H83C 109.5 .
H83B C83 H83C 109.5 .
Si16 C84 H84A 109.5 .
Si16 C84 H84B 109.5 .
Si16 C84 H84C 109.5 .
H84A C84 H84B 109.5 .
H84A C84 H84C 109.5 .
H84B C84 H84C 109.5 .
Si16 C85 H85A 109.5 .
Si16 C85 H85B 109.5 .
Si16 C85 H85C 109.5 .
H85A C85 H85B 109.5 .
H85A C85 H85C 109.5 .
H85B C85 H85C 109.5 .
Si16 C86 H86A 109.5 .
Si16 C86 H86B 109.5 .
Si16 C86 H86C 109.5 .
H86A C86 H86B 109.5 .
H86A C86 H86C 109.5 .
H86B C86 H86C 109.5 .
Si17 C91 H91A 109.5 .
Si17 C91 H91B 109.5 .
Si17 C91 H91C 109.5 .
H91A C91 H91B 109.5 .
H91A C91 H91C 109.5 .
H91B C91 H91C 109.5 .
Si17 C92 H92A 109.5 .
Si17 C92 H92B 109.5 .
Si17 C92 H92C 109.5 .
H92A C92 H92B 109.5 .
H92A C92 H92C 109.5 .
H92B C92 H92C 109.5 .
Si17 C93 H93A 109.5 .
Si17 C93 H93B 109.5 .
Si17 C93 H93C 109.5 .
H93A C93 H93B 109.5 .
H93A C93 H93C 109.5 .
H93B C93 H93C 109.5 .
Si18 C94 H94A 109.5 .
Si18 C94 H94B 109.5 .
Si18 C94 H94C 109.5 .
H94A C94 H94B 109.5 .
H94A C94 H94C 109.5 .
H94B C94 H94C 109.5 .
Si18 C95 H95A 109.5 .
Si18 C95 H95B 109.5 .
Si18 C95 H95C 109.5 .
H95A C95 H95B 109.5 .
H95A C95 H95C 109.5 .
H95B C95 H95C 109.5 .
Si18 C96 H96A 109.5 .
Si18 C96 H96B 109.5 .
Si18 C96 H96C 109.5 .
H96A C96 H96B 109.5 .
H96A C96 H96C 109.5 .
H96B C96 H96C 109.5 .
C101 N12A C105 111.9(11) .
C101 N12A C109 113.2(11) .
C101 N12A C113 107.8(11) .
C109 N12A C105 104.7(10) .
C113 N12A C105 109.2(13) .
C113 N12A C109 110.0(13) .
N12A C101 H10A 108.1 .
N12A C101 H10B 108.1 .
N12A C101 C102 116.9(11) .
H10A C101 H10B 107.3 .
C102 C101 H10A 108.1 .
C102 C101 H10B 108.1 .
C101 C102 H10C 110.1 .
C101 C102 H10D 110.1 .
H10C C102 H10D 108.4 .
C103 C102 C101 108.0(11) .
C103 C102 H10C 110.1 .
C103 C102 H10D 110.1 .
C102 C103 H10E 108.9 .
C102 C103 H10F 108.9 .
H10E C103 H10F 107.7 .
C104 C103 C102 113.3(11) .
C104 C103 H10E 108.9 .
C104 C103 H10F 108.9 .
C103 C104 H10G 109.5 .
C103 C104 H10H 109.5 .
C103 C104 H10I 109.5 .
H10G C104 H10H 109.5 .
H10G C104 H10I 109.5 .
H10H C104 H10I 109.5 .
N12A C105 H10J 108.7 .
N12A C105 H10K 108.7 .
H10J C105 H10K 107.6 .
C106 C105 N12A 114.0(12) .
C106 C105 H10J 108.7 .
C106 C105 H10K 108.7 .
C105 C106 H10L 109.9 .
C105 C106 H10M 109.9 .
H10L C106 H10M 108.3 .
C107 C106 C105 109.0(15) .
C107 C106 H10L 109.9 .
C107 C106 H10M 109.9 .
C106 C107 H10N 109.0 .
C106 C107 H10O 109.0 .
H10N C107 H10O 107.8 .
C108 C107 C106 112.7(14) .
C108 C107 H10N 109.0 .
C108 C107 H10O 109.0 .
C107 C108 H10P 109.5 .
C107 C108 H10Q 109.5 .
C107 C108 H10R 109.5 .
H10P C108 H10Q 109.5 .
H10P C108 H10R 109.5 .
H10Q C108 H10R 109.5 .
N12A C109 H10S 108.6 .
N12A C109 H10T 108.6 .
H10S C109 H10T 107.6 .
C110 C109 N12A 114.7(11) .
C110 C109 H10S 108.6 .
C110 C109 H10T 108.6 .
C109 C110 H11A 109.1 .
C109 C110 H11B 109.1 .
C109 C110 C111 112.4(12) .
H11A C110 H11B 107.9 .
C111 C110 H11A 109.1 .
C111 C110 H11B 109.1 .
C110 C111 H11C 109.9 .
C110 C111 H11D 109.9 .
C110 C111 C112 108.7(13) .
H11C C111 H11D 108.3 .
C112 C111 H11C 109.9 .
C112 C111 H11D 110.0 .
C111 C112 H11E 109.5 .
C111 C112 H11F 109.5 .
C111 C112 H11G 109.5 .
H11E C112 H11F 109.5 .
H11E C112 H11G 109.5 .
H11F C112 H11G 109.5 .
N12A C113 H11H 107.6 .
N12A C113 H11I 107.6 .
H11H C113 H11I 107.0 .
C114 C113 N12A 119.0(13) .
C114 C113 H11H 107.6 .
C114 C113 H11I 107.6 .
C113 C114 H11J 109.4 .
C113 C114 H11K 109.4 .
C113 C114 C115 111.3(11) .
H11J C114 H11K 108.0 .
C115 C114 H11J 109.4 .
C115 C114 H11K 109.4 .
C114 C115 H11L 108.9 .
C114 C115 H11M 108.9 .
H11L C115 H11M 107.7 .
C116 C115 C114 113.5(13) .
C116 C115 H11L 108.9 .
C116 C115 H11M 108.9 .
C115 C116 H11N 109.5 .
C115 C116 H11O 109.5 .
C115 C116 H11P 109.5 .
H11N C116 H11O 109.5 .
H11N C116 H11P 109.5 .
H11O C116 H11P 109.5 .
C7 N12B C8 111(2) .
C7 N12B C9 105.4(19) .
C7 N12B C10 107(2) .
C8 N12B C10 105.1(18) .
C9 N12B C8 115(2) .
C9 N12B C10 113(2) .
H1AA C1A H1AB 109.5 .
H1AA C1A H1AC 109.5 .
H1AB C1A H1AC 109.5 .
C16 C1A H1AA 109.5 .
C16 C1A H1AB 109.5 .
C16 C1A H1AC 109.5 .
H1BA C1B H1BB 109.5 .
H1BA C1B H1BC 109.5 .
H1BB C1B H1BC 109.5 .
C17 C1B H1BA 109.5 .
C17 C1B H1BB 109.5 .
C17 C1B H1BC 109.5 .
H1CA C1C H1CB 109.5 .
H1CA C1C H1CC 109.5 .
H1CB C1C H1CC 109.5 .
C18 C1C H1CA 109.5 .
C18 C1C H1CB 109.5 .
C18 C1C H1CC 109.5 .
N12B C7 H7A 106.9 .
N12B C7 H7B 106.9 .
N12B C7 C11 122(2) .
H7A C7 H7B 106.7 .
C11 C7 H7A 106.9 .
C11 C7 H7B 106.9 .
N12B C8 H8A 108.3 .
N12B C8 H8B 108.3 .
N12B C8 C12 115.9(19) .
H8A C8 H8B 107.4 .
C12 C8 H8A 108.3 .
C12 C8 H8B 108.3 .
N12B C9 H9A 105.7 .
N12B C9 H9B 105.7 .
H9A C9 H9B 106.2 .
C13 C9 N12B 126(2) .
C13 C9 H9A 105.7 .
C13 C9 H9B 105.7 .
N12B C10 H10U 108.0 .
N12B C10 H10V 108.0 .
H10U C10 H10V 107.3 .
C14 C10 N12B 117.0(18) .
C14 C10 H10U 108.1 .
C14 C10 H10V 108.0 .
C7 C11 H11Q 109.6 .
C7 C11 H11R 109.6 .
C7 C11 C15 110.2(18) .
H11Q C11 H11R 108.1 .
C15 C11 H11Q 109.6 .
C15 C11 H11R 109.6 .
C8 C12 H12A 110.1 .
C8 C12 H12B 110.1 .
H12A C12 H12B 108.5 .
C16 C12 C8 108(2) .
C16 C12 H12A 110.1 .
C16 C12 H12B 110.1 .
C9 C13 H13A 109.8 .
C9 C13 H13B 109.8 .
C9 C13 C17 109.3(17) .
H13A C13 H13B 108.3 .
C17 C13 H13A 109.8 .
C17 C13 H13B 109.8 .
C10 C14 H14A 109.8 .
C10 C14 H14B 109.8 .
C10 C14 C18 109.3(18) .
H14A C14 H14B 108.3 .
C18 C14 H14A 109.8 .
C18 C14 H14B 109.8 .
C11 C15 H15A 107.4 .
C11 C15 H15B 107.4 .
H15A C15 H15B 106.9 .
C19 C15 C11 120(2) .
C19 C15 H15A 107.4 .
C19 C15 H15B 107.4 .
C1A C16 C12 114(2) .
C1A C16 H16A 108.7 .
C1A C16 H16B 108.7 .
C12 C16 H16A 108.7 .
C12 C16 H16B 108.7 .
H16A C16 H16B 107.6 .
C1B C17 C13 110.7(19) .
C1B C17 H17A 109.5 .
C1B C17 H17B 109.5 .
C13 C17 H17A 109.5 .
C13 C17 H17B 109.5 .
H17A C17 H17B 108.1 .
C1C C18 H18A 110.0 .
C1C C18 H18B 110.0 .
C14 C18 C1C 108.4(18) .
C14 C18 H18A 110.0 .
C14 C18 H18B 110.0 .
H18A C18 H18B 108.4 .
C15 C19 H19A 109.5 .
C15 C19 H19B 109.5 .
C15 C19 H19C 109.5 .
H19A C19 H19B 109.5 .
H19A C19 H19C 109.5 .
H19B C19 H19C 109.5 .
C121 N13 C125 108.9(18) .
C129 N13 C121 111(2) .
C129 N13 C125 103.8(16) .
C129 N13 C133 106.4(18) .
C133 N13 C121 113.9(19) .
C133 N13 C125 112(2) .
N13 C121 H12C 108.9 .
N13 C121 H12D 108.9 .
H12C C121 H12D 107.7 .
C122 C121 N13 113.3(18) .
C122 C121 H12C 108.9 .
C122 C121 H12D 108.9 .
C121 C122 H12E 109.0 .
C121 C122 H12F 109.0 .
H12E C122 H12F 107.8 .
C123 C122 C121 113.1(19) .
C123 C122 H12E 109.0 .
C123 C122 H12F 109.0 .
C122 C123 H12G 108.6 .
C122 C123 H12H 108.6 .
H12G C123 H12H 107.5 .
C124 C123 C122 115(2) .
C124 C123 H12G 108.6 .
C124 C123 H12H 108.6 .
C123 C124 H12I 109.5 .
C123 C124 H12J 109.5 .
C123 C124 H12K 109.5 .
H12I C124 H12J 109.5 .
H12I C124 H12K 109.5 .
H12J C124 H12K 109.5 .
N13 C125 H12L 108.9 .
N13 C125 H12M 108.9 .
H12L C125 H12M 107.7 .
C126 C125 N13 113.5(17) .
C126 C125 H12L 108.9 .
C126 C125 H12M 108.9 .
C125 C126 H12N 109.2 .
C125 C126 H12O 109.2 .
H12N C126 H12O 107.9 .
C127 C126 C125 112.0(19) .
C127 C126 H12N 109.2 .
C127 C126 H12O 109.2 .
C126 C127 H12P 108.8 .
C126 C127 H12Q 108.8 .
C126 C127 C128 113.7(18) .
H12P C127 H12Q 107.7 .
C128 C127 H12P 108.8 .
C128 C127 H12Q 108.8 .
C127 C128 H12R 109.5 .
C127 C128 H12S 109.5 .
C127 C128 H12T 109.5 .
H12R C128 H12S 109.5 .
H12R C128 H12T 109.5 .
H12S C128 H12T 109.5 .
N13 C129 H12U 109.2 .
N13 C129 H12V 109.2 .
H12U C129 H12V 107.9 .
C130 C129 N13 111.9(18) .
C130 C129 H12U 109.2 .
C130 C129 H12V 109.2 .
C129 C130 H13C 109.2 .
C129 C130 H13D 109.2 .
H13C C130 H13D 107.9 .
C131 C130 C129 112.2(19) .
C131 C130 H13C 109.2 .
C131 C130 H13D 109.2 .
C130 C131 H13E 107.7 .
C130 C131 H13F 107.7 .
C130 C131 C132 118(2) .
H13E C131 H13F 107.1 .
C132 C131 H13E 107.7 .
C132 C131 H13F 107.7 .
C131 C132 H13G 109.5 .
C131 C132 H13H 109.5 .
C131 C132 H13I 109.5 .
H13G C132 H13H 109.5 .
H13G C132 H13I 109.5 .
H13H C132 H13I 109.5 .
N13 C133 H13J 108.2 .
N13 C133 H13K 108.2 .
H13J C133 H13K 107.4 .
C134 C133 N13 116(2) .
C134 C133 H13J 108.2 .
C134 C133 H13K 108.2 .
C133 C134 H13L 108.4 .
C133 C134 H13M 108.4 .
H13L C134 H13M 107.4 .
C135 C134 C133 116(2) .
C135 C134 H13L 108.4 .
C135 C134 H13M 108.4 .
C134 C135 H13N 107.5 .
C134 C135 H13O 107.5 .
H13N C135 H13O 107.0 .
C136 C135 C134 119(2) .
C136 C135 H13N 107.5 .
C136 C135 H13O 107.5 .
C135 C136 H13P 109.5 .
C135 C136 H13Q 109.5 .
C135 C136 H13R 109.5 .
H13P C136 H13Q 109.5 .
H13P C136 H13R 109.5 .
H13Q C136 H13R 109.5 .

loop_
_geom_bond_atom_site_label_1
_geom_bond_atom_site_label_2
_geom_bond_distance
U1 N1 2.076(5)
U1 N2 2.366(5)
U1 N3 2.347(4)
U1 N4 2.340(5)
U2 N1 2.083(5)
U2 N5 2.350(5)
U2 N6 2.354(4)
U2 N7 2.365(5)
Si1 N2 1.720(6)
Si1 C1 1.875(7)
Si1 C2 1.876(7)
Si1 C3 1.893(7)
Si2 N2 1.744(5)
Si2 C4 1.883(7)
Si2 C5 1.872(8)
Si2 C6 1.895(9)
Si3 N3 1.732(6)
Si3 C21 1.848(8)
Si3 C22 1.869(8)
Si3 C23 1.902(8)
Si4 N3 1.740(5)
Si4 C24 1.863(7)
Si4 C25 1.880(7)
Si4 C26 1.879(8)
Si5 N4 1.730(5)
Si5 C31 1.871(8)
Si5 C32 1.885(6)
Si5 C33 1.870(9)
Si6 N4 1.733(5)
Si6 C34 1.870(7)
Si6 C35 1.884(9)
Si6 C36 1.875(7)
Si7 N5 1.723(6)
Si7 C41 1.875(7)
Si7 C42 1.882(7)
Si7 C43 1.886(7)
Si8 N5 1.750(5)
Si8 C44 1.883(6)
Si8 C45 1.884(7)
Si8 C46 1.880(7)
Si9 N6 1.735(5)
Si9 C51 1.883(8)
Si9 C52 1.877(7)
Si9 C53 1.884(7)
Si10 N6 1.728(5)
Si10 C54 1.875(7)
Si10 C55 1.877(7)
Si10 C56 1.872(7)
Si11 N7 1.737(6)
Si11 C61 1.875(7)
Si11 C62 1.883(7)
Si11 C63 1.884(7)
Si12 N7 1.723(5)
Si12 C64 1.879(8)
Si12 C65 1.871(7)
Si12 C66 1.891(7)
C1 H1A 0.9800
C1 H1B 0.9800
C1 H1C 0.9800
C2 H2A 0.9800
C2 H2B 0.9800
C2 H2C 0.9800
C3 H3A 0.9800
C3 H3B 0.9800
C3 H3C 0.9800
C4 H4A 0.9800
C4 H4B 0.9800
C4 H4C 0.9800
C5 H5A 0.9800
C5 H5B 0.9800
C5 H5C 0.9800
C6 H6A 0.9800
C6 H6B 0.9800
C6 H6C 0.9800
C21 H21A 0.9800
C21 H21B 0.9800
C21 H21C 0.9800
C22 H22A 0.9800
C22 H22B 0.9800
C22 H22C 0.9800
C23 H23A 0.9800
C23 H23B 0.9800
C23 H23C 0.9800
C24 H24A 0.9800
C24 H24B 0.9800
C24 H24C 0.9800
C25 H25A 0.9800
C25 H25B 0.9800
C25 H25C 0.9800
C26 H26A 0.9800
C26 H26B 0.9800
C26 H26C 0.9800
C31 H31A 0.9800
C31 H31B 0.9800
C31 H31C 0.9800
C32 H32A 0.9800
C32 H32B 0.9800
C32 H32C 0.9800
C33 H33A 0.9800
C33 H33B 0.9800
C33 H33C 0.9800
C34 H34A 0.9800
C34 H34B 0.9800
C34 H34C 0.9800
C35 H35A 0.9800
C35 H35B 0.9800
C35 H35C 0.9800
C36 H36A 0.9800
C36 H36B 0.9800
C36 H36C 0.9800
C41 H41A 0.9800
C41 H41B 0.9800
C41 H41C 0.9800
C42 H42A 0.9800
C42 H42B 0.9800
C42 H42C 0.9800
C43 H43A 0.9800
C43 H43B 0.9800
C43 H43C 0.9800
C44 H44A 0.9800
C44 H44B 0.9800
C44 H44C 0.9800
C45 H45A 0.9800
C45 H45B 0.9800
C45 H45C 0.9800
C46 H46A 0.9800
C46 H46B 0.9800
C46 H46C 0.9800
C51 H51A 0.9800
C51 H51B 0.9800
C51 H51C 0.9800
C52 H52A 0.9800
C52 H52B 0.9800
C52 H52C 0.9800
C53 H53A 0.9800
C53 H53B 0.9800
C53 H53C 0.9800
C54 H54A 0.9800
C54 H54B 0.9800
C54 H54C 0.9800
C55 H55A 0.9800
C55 H55B 0.9800
C55 H55C 0.9800
C56 H56A 0.9800
C56 H56B 0.9800
C56 H56C 0.9800
C61 H61A 0.9800
C61 H61B 0.9800
C61 H61C 0.9800
C62 H62A 0.9800
C62 H62B 0.9800
C62 H62C 0.9800
C63 H63A 0.9800
C63 H63B 0.9800
C63 H63C 0.9800
C64 H64A 0.9800
C64 H64B 0.9800
C64 H64C 0.9800
C65 H65A 0.9800
C65 H65B 0.9800
C65 H65C 0.9800
C66 H66A 0.9800
C66 H66B 0.9800
C66 H66C 0.9800
U3 N8 2.07462(19)
U3 N9 2.338(5)
U3 N10 2.342(4)
U3 N11 2.364(5)
Si13 N9 1.743(5)
Si13 C71 1.867(8)
Si13 C72 1.873(7)
Si13 C73 1.885(7)
Si14 N9 1.734(6)
Si14 C74 1.885(7)
Si14 C75 1.888(8)
Si14 C76 1.865(7)
Si15 N10 1.743(5)
Si15 C81 1.891(7)
Si15 C82 1.869(7)
Si15 C83 1.878(7)
Si16 N10 1.725(6)
Si16 C84 1.890(8)
Si16 C85 1.873(7)
Si16 C86 1.881(7)
Si17 N11 1.736(6)
Si17 C91 1.878(7)
Si17 C92 1.895(8)
Si17 C93 1.858(8)
Si18 N11 1.734(5)
Si18 C94 1.874(7)
Si18 C95 1.891(8)
Si18 C96 1.879(7)
C71 H71A 0.9800
C71 H71B 0.9800
C71 H71C 0.9800
C72 H72A 0.9800
C72 H72B 0.9800
C72 H72C 0.9800
C73 H73A 0.9800
C73 H73B 0.9800
C73 H73C 0.9800
C74 H74A 0.9800
C74 H74B 0.9800
C74 H74C 0.9800
C75 H75A 0.9800
C75 H75B 0.9800
C75 H75C 0.9800
C76 H76A 0.9800
C76 H76B 0.9800
C76 H76C 0.9800
C81 H81A 0.9800
C81 H81B 0.9800
C81 H81C 0.9800
C82 H82A 0.9800
C82 H82B 0.9800
C82 H82C 0.9800
C83 H83A 0.9800
C83 H83B 0.9800
C83 H83C 0.9800
C84 H84A 0.9800
C84 H84B 0.9800
C84 H84C 0.9800
C85 H85A 0.9800
C85 H85B 0.9800
C85 H85C 0.9800
C86 H86A 0.9800
C86 H86B 0.9800
C86 H86C 0.9800
C91 H91A 0.9800
C91 H91B 0.9800
C91 H91C 0.9800
C92 H92A 0.9800
C92 H92B 0.9800
C92 H92C 0.9800
C93 H93A 0.9800
C93 H93B 0.9800
C93 H93C 0.9800
C94 H94A 0.9800
C94 H94B 0.9800
C94 H94C 0.9800
C95 H95A 0.9800
C95 H95B 0.9800
C95 H95C 0.9800
C96 H96A 0.9800
C96 H96B 0.9800
C96 H96C 0.9800
N12A C101 1.519(13)
N12A C105 1.536(13)
N12A C109 1.532(13)
N12A C113 1.528(14)
C101 H10A 0.9900
C101 H10B 0.9900
C101 C102 1.556(14)
C102 H10C 0.9900
C102 H10D 0.9900
C102 C103 1.529(13)
C103 H10E 0.9900
C103 H10F 0.9900
C103 C104 1.508(14)
C104 H10G 0.9800
C104 H10H 0.9800
C104 H10I 0.9800
C105 H10J 0.9900
C105 H10K 0.9900
C105 C106 1.536(15)
C106 H10L 0.9900
C106 H10M 0.9900
C106 C107 1.529(14)
C107 H10N 0.9900
C107 H10O 0.9900
C107 C108 1.510(14)
C108 H10P 0.9800
C108 H10Q 0.9800
C108 H10R 0.9800
C109 H10S 0.9900
C109 H10T 0.9900
C109 C110 1.516(14)
C110 H11A 0.9900
C110 H11B 0.9900
C110 C111 1.522(14)
C111 H11C 0.9900
C111 H11D 0.9900
C111 C112 1.577(15)
C112 H11E 0.9800
C112 H11F 0.9800
C112 H11G 0.9800
C113 H11H 0.9900
C113 H11I 0.9900
C113 C114 1.510(15)
C114 H11J 0.9900
C114 H11K 0.9900
C114 C115 1.549(14)
C115 H11L 0.9900
C115 H11M 0.9900
C115 C116 1.484(14)
C116 H11N 0.9800
C116 H11O 0.9800
C116 H11P 0.9800
N12B C7 1.517(18)
N12B C8 1.518(17)
N12B C9 1.518(17)
N12B C10 1.526(17)
C1A H1AA 0.9800
C1A H1AB 0.9800
C1A H1AC 0.9800
C1A C16 1.499(18)
C1B H1BA 0.9800
C1B H1BB 0.9800
C1B H1BC 0.9800
C1B C17 1.501(18)
C1C H1CA 0.9800
C1C H1CB 0.9800
C1C H1CC 0.9800
C1C C18 1.549(18)
C7 H7A 0.9900
C7 H7B 0.9900
C7 C11 1.519(18)
C8 H8A 0.9900
C8 H8B 0.9900
C8 C12 1.532(18)
C9 H9A 0.9900
C9 H9B 0.9900
C9 C13 1.517(18)
C10 H10U 0.9900
C10 H10V 0.9900
C10 C14 1.514(18)
C11 H11Q 0.9900
C11 H11R 0.9900
C11 C15 1.532(18)
C12 H12A 0.9900
C12 H12B 0.9900
C12 C16 1.530(18)
C13 H13A 0.9900
C13 H13B 0.9900
C13 C17 1.567(17)
C14 H14A 0.9900
C14 H14B 0.9900
C14 C18 1.538(18)
C15 H15A 0.9900
C15 H15B 0.9900
C15 C19 1.475(18)
C16 H16A 0.9900
C16 H16B 0.9900
C17 H17A 0.9900
C17 H17B 0.9900
C18 H18A 0.9900
C18 H18B 0.9900
C19 H19A 0.9800
C19 H19B 0.9800
C19 H19C 0.9800
N13 C121 1.540(17)
N13 C125 1.542(17)
N13 C129 1.536(18)
N13 C133 1.537(18)
C121 H12C 0.9900
C121 H12D 0.9900
C121 C122 1.517(18)
C122 H12E 0.9900
C122 H12F 0.9900
C122 C123 1.497(17)
C123 H12G 0.9900
C123 H12H 0.9900
C123 C124 1.478(18)
C124 H12I 0.9800
C124 H12J 0.9800
C124 H12K 0.9800
C125 H12L 0.9900
C125 H12M 0.9900
C125 C126 1.520(18)
C126 H12N 0.9900
C126 H12O 0.9900
C126 C127 1.505(17)
C127 H12P 0.9900
C127 H12Q 0.9900
C127 C128 1.509(18)
C128 H12R 0.9800
C128 H12S 0.9800
C128 H12T 0.9800
C129 H12U 0.9900
C129 H12V 0.9900
C129 C130 1.533(17)
C130 H13C 0.9900
C130 H13D 0.9900
C130 C131 1.474(18)
C131 H13E 0.9900
C131 H13F 0.9900
C131 C132 1.492(17)
C132 H13G 0.9800
C132 H13H 0.9800
C132 H13I 0.9800
C133 H13J 0.9900
C133 H13K 0.9900
C133 C134 1.518(18)
C134 H13L 0.9900
C134 H13M 0.9900
C134 C135 1.487(18)
C135 H13N 0.9900
C135 H13O 0.9900
C135 C136 1.461(18)
C136 H13P 0.9800
C136 H13Q 0.9800
C136 H13R 0.9800

loop_
_geom_torsion_atom_site_label_1
_geom_torsion_atom_site_label_2
_geom_torsion_atom_site_label_3
_geom_torsion_atom_site_label_4
_geom_torsion
C1 Si1 N2 U1 -123.5(3)
C1 Si1 N2 Si2 55.9(4)
C2 Si1 N2 U1 -2.2(4)
C2 Si1 N2 Si2 177.1(3)
C3 Si1 N2 U1 115.3(4)
C3 Si1 N2 Si2 -65.4(4)
C4 Si2 N2 U1 91.7(4)
C4 Si2 N2 Si1 -87.6(4)
C5 Si2 N2 U1 -32.8(4)
C5 Si2 N2 Si1 147.9(3)
C6 Si2 N2 U1 -149.3(4)
C6 Si2 N2 Si1 31.4(5)
C21 Si3 N3 U1 -8.3(5)
C21 Si3 N3 Si4 171.0(4)
C22 Si3 N3 U1 110.9(4)
C22 Si3 N3 Si4 -69.8(5)
C23 Si3 N3 U1 -128.7(4)
C23 Si3 N3 Si4 50.7(5)
C24 Si4 N3 U1 -30.9(5)
C24 Si4 N3 Si3 149.8(4)
C25 Si4 N3 U1 -147.3(4)
C25 Si4 N3 Si3 33.5(5)
C26 Si4 N3 U1 92.1(4)
C26 Si4 N3 Si3 -87.2(4)
C31 Si5 N4 U1 -6.3(4)
C31 Si5 N4 Si6 173.4(4)
C32 Si5 N4 U1 112.7(4)
C32 Si5 N4 Si6 -67.6(5)
C33 Si5 N4 U1 -127.0(4)
C33 Si5 N4 Si6 52.7(5)
C34 Si6 N4 U1 -32.7(4)
C34 Si6 N4 Si5 147.6(3)
C35 Si6 N4 U1 90.2(4)
C35 Si6 N4 Si5 -89.5(4)
C36 Si6 N4 U1 -150.9(4)
C36 Si6 N4 Si5 29.4(5)
C41 Si7 N5 U2 7.3(4)
C41 Si7 N5 Si8 -171.0(3)
C42 Si7 N5 U2 127.8(3)
C42 Si7 N5 Si8 -50.5(4)
C43 Si7 N5 U2 -111.1(3)
C43 Si7 N5 Si8 70.7(4)
C44 Si8 N5 U2 -90.4(4)
C44 Si8 N5 Si7 87.7(4)
C45 Si8 N5 U2 149.0(3)
C45 Si8 N5 Si7 -32.9(4)
C46 Si8 N5 U2 32.4(4)
C46 Si8 N5 Si7 -149.5(3)
C51 Si9 N6 U2 -86.8(4)
C51 Si9 N6 Si10 90.9(4)
C52 Si9 N6 U2 36.1(5)
C52 Si9 N6 Si10 -146.1(4)
C53 Si9 N6 U2 152.9(4)
C53 Si9 N6 Si10 -29.4(5)
C54 Si10 N6 U2 124.8(3)
C54 Si10 N6 Si9 -53.2(4)
C55 Si10 N6 U2 5.0(4)
C55 Si10 N6 Si9 -172.9(4)
C56 Si10 N6 U2 -113.3(3)
C56 Si10 N6 Si9 68.8(4)
C61 Si11 N7 U2 30.2(4)
C61 Si11 N7 Si12 -152.4(3)
C62 Si11 N7 U2 -93.5(4)
C62 Si11 N7 Si12 83.9(4)
C63 Si11 N7 U2 146.8(4)
C63 Si11 N7 Si12 -35.9(5)
C64 Si12 N7 U2 124.6(3)
C64 Si12 N7 Si11 -52.9(4)
C65 Si12 N7 U2 3.3(4)
C65 Si12 N7 Si11 -174.3(3)
C66 Si12 N7 U2 -113.9(4)
C66 Si12 N7 Si11 68.6(5)
C71 Si13 N9 U3 33.4(4)
C71 Si13 N9 Si14 -149.5(3)
C72 Si13 N9 U3 -88.9(4)
C72 Si13 N9 Si14 88.3(4)
C73 Si13 N9 U3 149.9(4)
C73 Si13 N9 Si14 -32.9(5)
C74 Si14 N9 U3 -111.3(3)
C74 Si14 N9 Si13 71.3(4)
C75 Si14 N9 U3 126.7(4)
C75 Si14 N9 Si13 -50.7(4)
C76 Si14 N9 U3 5.9(4)
C76 Si14 N9 Si13 -171.4(3)
C81 Si15 N10 U3 -89.5(4)
C81 Si15 N10 Si16 89.4(4)
C82 Si15 N10 U3 34.0(4)
C82 Si15 N10 Si16 -147.1(4)
C83 Si15 N10 U3 151.8(4)
C83 Si15 N10 Si16 -29.3(5)
C84 Si16 N10 U3 125.6(3)
C84 Si16 N10 Si15 -53.4(4)
C85 Si16 N10 U3 5.3(5)
C85 Si16 N10 Si15 -173.7(4)
C86 Si16 N10 U3 -112.1(3)
C86 Si16 N10 Si15 68.9(4)
C91 Si17 N11 U3 34.0(5)
C91 Si17 N11 Si18 -147.0(4)
C92 Si17 N11 U3 148.9(4)
C92 Si17 N11 Si18 -32.2(5)
C93 Si17 N11 U3 -91.8(4)
C93 Si17 N11 Si18 87.2(4)
C94 Si18 N11 U3 6.5(4)
C94 Si18 N11 Si17 -172.6(4)
C95 Si18 N11 U3 -111.7(4)
C95 Si18 N11 Si17 69.3(5)
C96 Si18 N11 U3 126.9(3)
C96 Si18 N11 Si17 -52.1(5)
N12A C101 C102 C103 -177.2(14)
N12A C105 C106 C107 -176.8(16)
N12A C109 C110 C111 -168.8(13)
N12A C113 C114 C115 -174.8(17)
C101 N12A C105 C106 66(2)
C101 N12A C109 C110 -53.3(18)
C101 N12A C113 C114 -175.3(18)
C101 C102 C103 C104 176.5(15)
C105 N12A C101 C102 63.6(18)
C105 N12A C109 C110 -175.4(13)
C105 N12A C113 C114 -54(2)
C105 C106 C107 C108 178(2)
C109 N12A C101 C102 -54.4(18)
C109 N12A C105 C106 -170.9(18)
C109 N12A C113 C114 61(2)
C109 C110 C111 C112 92.2(19)
C113 N12A C101 C102 -176.3(17)
C113 N12A C105 C106 -53(2)
C113 N12A C109 C110 67.4(17)
C113 C114 C115 C116 68(2)
N12B C7 C11 C15 -178(3)
N12B C8 C12 C16 -173(3)
N12B C9 C13 C17 -175(3)
N12B C10 C14 C18 169(3)
C7 N12B C8 C12 -64(4)
C7 N12B C9 C13 173(4)
C7 N12B C10 C14 59(3)
C7 C11 C15 C19 -177(3)
C8 N12B C7 C11 -58(5)
C8 N12B C9 C13 50(4)
C8 N12B C10 C14 178(3)
C8 C12 C16 C1A -168(4)
C9 N12B C7 C11 177(4)
C9 N12B C8 C12 56(4)
C9 N12B C10 C14 -57(3)
C9 C13 C17 C1B -177(3)
C10 N12B C7 C11 56(5)
C10 N12B C8 C12 -179(4)
C10 N12B C9 C13 -71(4)
C10 C14 C18 C1C -168(3)
N13 C121 C122 C123 166(2)
N13 C125 C126 C127 -174(2)
N13 C129 C130 C131 -138(3)
N13 C133 C134 C135 -135(3)
C121 N13 C125 C126 69(3)
C121 N13 C129 C130 -54(3)
C121 N13 C133 C134 -174(2)
C121 C122 C123 C124 172(3)
C125 N13 C121 C122 46(3)
C125 N13 C129 C130 -171(3)
C125 N13 C133 C134 -50(3)
C125 C126 C127 C128 -179(3)
C129 N13 C121 C122 -68(3)
C129 N13 C125 C126 -172(3)
C129 N13 C133 C134 63(3)
C129 C130 C131 C132 -174(3)
C133 N13 C121 C122 172(2)
C133 N13 C125 C126 -58(3)
C133 N13 C129 C130 71(3)
C133 C134 C135 C136 180(3)

loop_
_exptl_oxdiff_crystal_face_indexfrac_h
_exptl_oxdiff_crystal_face_indexfrac_k
_exptl_oxdiff_crystal_face_indexfrac_l
_exptl_oxdiff_crystal_face_x
_exptl_oxdiff_crystal_face_y
_exptl_oxdiff_crystal_face_z
15.9996 6.0002 -4.9988 -0.0124 0.2459 -0.9644
-15.9996 -6.0002 4.9988 0.0124 -0.2459 0.9644
-8.0004 11.9999 -1.0007 0.0288 0.9305 0.2975
8.0004 -11.9999 1.0007 -0.0288 -0.9305 -0.2975
3.0000 -1.9996 25.0002 0.9036 -0.3370 -0.2937
-3.0000 1.9996 -25.0002 -0.9036 0.3370 0.2937
-4.0004 8.0002 22.9996 0.8832 0.4502 -0.0198
3.0003 -7.0003 -23.9996 -0.9161 -0.3626 0.0691
